data_4314508
loop_
_publ_author_name
'Zhi-Xin Lei'
'Qin-Yu Zhu'
'Ming-Hui Zhang'
'Jian-Bing Jiang'
'Ya-Ping Zhang'
'Jie Dai'

_publ_section_title
;
 Indium Chalcogenido Clusters Coordinated by 1,10-Phenanthroline,
 [InQ(phen)Cl]4 (Q = Se, S), a Simplified Model of Inorganic-Organic
 Hybrid Material with Cluster-to-Ligand Charge Transfer
;
_journal_name_full 'Inorganic Chemistry'
_journal_page_first 353
_journal_page_last 355
_journal_paper_doi 10.1021/ic901143h
_journal_volume 49
_journal_year 2010
_chemical_formula_sum 'C102 H84 Cl8 In8 N16 O7 S8'
_chemical_formula_weight 3104.38
_chemical_name_systematic
; 
 ? 
;
_space_group_IT_number 2
_symmetry_cell_setting triclinic
_symmetry_space_group_name_Hall '-P 1'
_symmetry_space_group_name_H-M 'P -1'
_atom_sites_solution_hydrogens geom
_atom_sites_solution_primary direct
_atom_sites_solution_secondary difmap
_audit_creation_method SHELXL-97
_cell_angle_alpha 103.007(3)
_cell_angle_beta 107.427(2)
_cell_angle_gamma 98.118(2)
_cell_formula_units_Z 2
_cell_length_a 16.2321(19)
_cell_length_b 18.453(2)
_cell_length_c 20.458(3)
_cell_measurement_reflns_used 25336
_cell_measurement_temperature 223(2)
_cell_measurement_theta_max 27.5
_cell_measurement_theta_min 3.1
_cell_volume 5551.2(12)
_computing_structure_refinement 'SHELXL-97 (Sheldrick, 1997)'
_computing_structure_solution 'SHELXS-97 (Sheldrick, 1990)'
_diffrn_ambient_temperature 223(2)
_diffrn_detector_area_resol_mean 7.31
_diffrn_measured_fraction_theta_full 0.989
_diffrn_measured_fraction_theta_max 0.989
_diffrn_measurement_device_type 'Rigaku Mercury'
_diffrn_measurement_method \w
_diffrn_radiation_monochromator graphite
_diffrn_radiation_source 'fine-focus sealed tube'
_diffrn_radiation_type MoK\a
_diffrn_radiation_wavelength 0.71075
_diffrn_reflns_av_R_equivalents 0.0649
_diffrn_reflns_av_sigmaI/netI 0.0825
_diffrn_reflns_limit_h_max 17
_diffrn_reflns_limit_h_min -19
_diffrn_reflns_limit_k_max 20
_diffrn_reflns_limit_k_min -21
_diffrn_reflns_limit_l_max 24
_diffrn_reflns_limit_l_min -24
_diffrn_reflns_number 46082
_diffrn_reflns_theta_full 25.00
_diffrn_reflns_theta_max 25.00
_diffrn_reflns_theta_min 3.06
_exptl_absorpt_coefficient_mu 2.035
_exptl_absorpt_correction_T_max 0.666
_exptl_absorpt_correction_T_min 0.485
_exptl_absorpt_correction_type multi-scan
_exptl_absorpt_process_details 'Jacobson, R. (1998) Private communication'
_exptl_crystal_colour Yellow
_exptl_crystal_density_diffrn 1.849
_exptl_crystal_density_method 'not measured'
_exptl_crystal_description Prism
_exptl_crystal_F_000 3012
_exptl_crystal_size_max 0.70
_exptl_crystal_size_mid 0.30
_exptl_crystal_size_min 0.20
_refine_diff_density_max 2.353
_refine_diff_density_min -1.875
_refine_diff_density_rms 0.132
_refine_ls_extinction_method none
_refine_ls_goodness_of_fit_ref 1.096
_refine_ls_hydrogen_treatment constr
_refine_ls_matrix_type full
_refine_ls_number_parameters 1248
_refine_ls_number_reflns 19327
_refine_ls_number_restraints 23
_refine_ls_restrained_S_all 1.097
_refine_ls_R_factor_all 0.0931
_refine_ls_R_factor_gt 0.0692
_refine_ls_shift/su_max 0.004
_refine_ls_shift/su_mean 0.000
_refine_ls_structure_factor_coef Fsqd
_refine_ls_weighting_details 'calc w=1/[\s^2^(Fo^2^)+(0.0720P)^2^+6.1156P] where P=(Fo^2^+2Fc^2^)/3'
_refine_ls_weighting_scheme calc
_refine_ls_wR_factor_gt 0.1630
_refine_ls_wR_factor_ref 0.1795
_reflns_number_gt 14743
_reflns_number_total 19327
_reflns_threshold_expression >2sigma(I)
_cod_data_source_file ic901143h_si_003.cif
_cod_data_source_block l
_cod_original_cell_volume 5551.3(12)
_cod_database_code 4314508

loop_
_symmetry_equiv_pos_as_xyz
'x, y, z'
'-x, -y, -z'

loop_
_atom_site_label
_atom_site_type_symbol
_atom_site_fract_x
_atom_site_fract_y
_atom_site_fract_z
_atom_site_U_iso_or_equiv
_atom_site_adp_type
_atom_site_occupancy
_atom_site_symmetry_multiplicity
_atom_site_calc_flag
_atom_site_refinement_flags
_atom_site_disorder_assembly
_atom_site_disorder_group
In8 In 0.08678(4) 0.29005(3) 0.15893(3) 0.04283(16) Uani 1 1 d . . .
In5 In 0.16776(4) 0.49634(3) 0.18884(3) 0.04507(17) Uani 1 1 d . . .
In4 In 0.48776(4) 0.05270(4) 0.81053(3) 0.04661(17) Uani 1 1 d . . .
In3 In 0.38914(4) 0.09532(4) 0.64801(3) 0.04875(17) Uani 1 1 d . . .
In2 In 0.30370(4) -0.08571(4) 0.67546(3) 0.05256(18) Uani 1 1 d . . .
In1 In 0.26510(4) 0.08671(4) 0.76243(3) 0.05700(19) Uani 1 1 d . . .
In7 In 0.05060(5) 0.42738(4) 0.28971(3) 0.0557(2) Uani 1 1 d . . .
In6 In 0.27383(5) 0.39605(4) 0.30385(3) 0.0566(2) Uani 1 1 d . . .
Cl7 Cl -0.1071(2) 0.36620(17) 0.27427(17) 0.0851(9) Uani 1 1 d . . .
Cl6 Cl 0.43168(18) 0.46771(17) 0.3322(2) 0.0996(12) Uani 1 1 d . . .
Cl8 Cl 0.13911(15) 0.16451(12) 0.14769(13) 0.0567(6) Uani 1 1 d . . .
Cl5 Cl 0.12245(16) 0.62299(13) 0.19732(13) 0.0599(6) Uani 1 1 d . . .
Cl3 Cl 0.52132(16) 0.17521(14) 0.63760(12) 0.0595(6) Uani 1 1 d . . .
Cl2 Cl 0.16447(18) -0.17129(16) 0.66618(15) 0.0804(8) Uani 1 1 d . . .
Cl1 Cl 0.1729(2) 0.1878(2) 0.73815(19) 0.0926(9) Uani 1 1 d . . .
Cl4 Cl 0.58102(15) -0.03463(14) 0.85983(12) 0.0599(6) Uani 1 1 d . . .
S3 S 0.46084(14) -0.01096(12) 0.67905(10) 0.0455(5) Uani 1 1 d . . .
S8 S 0.01549(14) 0.41096(13) 0.15709(11) 0.0453(5) Uani 1 1 d . . .
S7 S 0.11896(17) 0.31237(12) 0.29247(11) 0.0506(5) Uani 1 1 d . . .
S6 S 0.21183(18) 0.51377(12) 0.32218(11) 0.0559(6) Uani 1 1 d . . .
S1 S 0.34224(15) -0.01914(13) 0.80799(11) 0.0500(5) Uani 1 1 d . . .
S5 S 0.23185(13) 0.37071(12) 0.16939(11) 0.0467(5) Uani 1 1 d . . .
S2 S 0.23232(15) 0.01607(14) 0.63102(12) 0.0549(6) Uani 1 1 d . . .
S4 S 0.41165(15) 0.16588(13) 0.77732(12) 0.0504(5) Uani 1 1 d . . .
N7 N 0.6177(5) 0.1425(4) 0.8364(3) 0.0471(17) Uani 1 1 d . . .
N8 N 0.5383(4) 0.1199(4) 0.9322(3) 0.0460(17) Uani 1 1 d . . .
N4 N 0.2833(5) -0.1658(5) 0.5615(4) 0.057(2) Uani 1 1 d . . .
N5 N 0.3533(5) 0.0491(4) 0.5242(4) 0.0501(18) Uani 1 1 d . . .
N6 N 0.3072(5) 0.1718(5) 0.5926(4) 0.059(2) Uani 1 1 d . . .
N2 N 0.1374(5) 0.0218(5) 0.7681(4) 0.061(2) Uani 1 1 d . . .
N1 N 0.2654(5) 0.1282(5) 0.8790(4) 0.060(2) Uani 1 1 d . . .
N9 N 0.1579(5) 0.4905(4) 0.0719(4) 0.0512(18) Uani 1 1 d . . .
N10 N 0.3008(5) 0.5656(4) 0.1915(4) 0.0463(17) Uani 1 1 d . . .
N14 N 0.0782(6) 0.4676(5) 0.4129(4) 0.067(2) Uani 1 1 d . . .
N13 N 0.0117(5) 0.5441(4) 0.3167(4) 0.0557(19) Uani 1 1 d . . .
N15 N -0.0516(5) 0.2097(4) 0.1225(4) 0.0539(19) Uani 1 1 d . . .
N16 N 0.0349(5) 0.2473(4) 0.0343(4) 0.0551(19) Uani 1 1 d . . .
N3 N 0.3664(5) -0.1885(4) 0.6882(4) 0.0527(18) Uani 1 1 d . . .
N12 N 0.3359(6) 0.2927(5) 0.3111(6) 0.086(3) Uani 1 1 d U . .
N11 N 0.3234(6) 0.3956(5) 0.4230(5) 0.079(3) Uani 1 1 d . . .
C37 C 0.6542(6) 0.1553(6) 0.7901(5) 0.056(2) Uani 1 1 d . . .
H37 H 0.6282 0.1239 0.7428 0.067 Uiso 1 1 calc R . .
C38 C 0.7280(7) 0.2115(6) 0.8057(5) 0.065(3) Uani 1 1 d . . .
H38 H 0.7503 0.2188 0.7697 0.078 Uiso 1 1 calc R . .
C39 C 0.7696(6) 0.2578(5) 0.8763(6) 0.062(3) Uani 1 1 d . . .
H39 H 0.8202 0.2967 0.8886 0.075 Uiso 1 1 calc R . .
C40 C 0.7337(6) 0.2446(5) 0.9276(5) 0.051(2) Uani 1 1 d . . .
C41 C 0.6561(5) 0.1867(5) 0.9047(4) 0.0436(19) Uani 1 1 d . . .
C47 C 0.7732(6) 0.2851(5) 1.0027(5) 0.063(3) Uani 1 1 d . . .
H47 H 0.8258 0.3228 1.0183 0.075 Uiso 1 1 calc R . .
C48 C 0.7374(7) 0.2709(5) 1.0512(5) 0.063(3) Uani 1 1 d . . .
H48 H 0.7661 0.2974 1.0998 0.076 Uiso 1 1 calc R . .
C45 C 0.6570(6) 0.2164(5) 1.0296(5) 0.052(2) Uani 1 1 d . . .
C46 C 0.6156(6) 0.1727(5) 0.9557(4) 0.0448(19) Uani 1 1 d . . .
C44 C 0.6170(7) 0.1965(6) 1.0769(5) 0.067(3) Uani 1 1 d . . .
H44 H 0.6422 0.2222 1.1259 0.081 Uiso 1 1 calc R . .
C43 C 0.5422(7) 0.1404(7) 1.0527(5) 0.069(3) Uani 1 1 d . . .
H43 H 0.5159 0.1269 1.0847 0.083 Uiso 1 1 calc R . .
C42 C 0.5043(6) 0.1025(6) 0.9789(5) 0.060(3) Uani 1 1 d . . .
H42 H 0.4529 0.0634 0.9626 0.072 Uiso 1 1 calc R . .
C25 C 0.3809(6) -0.0084(6) 0.4918(5) 0.062(3) Uani 1 1 d . . .
H25 H 0.4130 -0.0363 0.5193 0.074 Uiso 1 1 calc R . .
C22 C 0.3162(6) -0.2285(6) 0.5602(5) 0.059(3) Uani 1 1 d . . .
C21 C 0.3061(7) -0.2836(6) 0.4966(5) 0.067(3) Uani 1 1 d . . .
C20 C 0.2622(8) -0.2699(8) 0.4327(6) 0.081(3) Uani 1 1 d . . .
H20 H 0.2554 -0.3044 0.3889 0.097 Uiso 1 1 calc R . .
C19 C 0.2291(8) -0.2062(8) 0.4337(5) 0.079(3) Uani 1 1 d . . .
H19 H 0.1989 -0.1972 0.3904 0.095 Uiso 1 1 calc R . .
C18 C 0.2393(7) -0.1532(6) 0.4993(4) 0.064(3) Uani 1 1 d . . .
H18 H 0.2157 -0.1095 0.4993 0.077 Uiso 1 1 calc R . .
C24 C 0.3445(9) -0.3475(6) 0.5008(6) 0.080(4) Uani 1 1 d . . .
H24 H 0.3408 -0.3824 0.4582 0.097 Uiso 1 1 calc R . .
C26 C 0.3636(7) -0.0289(7) 0.4170(5) 0.071(3) Uani 1 1 d . . .
H26 H 0.3855 -0.0687 0.3953 0.085 Uiso 1 1 calc R . .
C27 C 0.3152(8) 0.0097(7) 0.3780(6) 0.079(3) Uani 1 1 d . . .
H27 H 0.3023 -0.0041 0.3283 0.095 Uiso 1 1 calc R . .
C28 C 0.2839(7) 0.0694(7) 0.4094(5) 0.070(3) Uani 1 1 d . . .
C29 C 0.3057(6) 0.0879(5) 0.4843(5) 0.055(2) Uani 1 1 d . . .
C34 C 0.2792(6) 0.1524(6) 0.5203(5) 0.060(2) Uani 1 1 d . . .
C30 C 0.2798(8) 0.2297(6) 0.6252(6) 0.073(3) Uani 1 1 d . . .
H30 H 0.2992 0.2435 0.6754 0.087 Uiso 1 1 calc R . .
C1 C 0.3278(7) 0.1779(6) 0.9338(5) 0.071(3) Uani 1 1 d . . .
H1 H 0.3769 0.2037 0.9262 0.085 Uiso 1 1 calc R . .
C2 C 0.3246(9) 0.1942(7) 1.0033(6) 0.082(3) Uani 1 1 d . . .
H2 H 0.3705 0.2302 1.0414 0.099 Uiso 1 1 calc R . .
C3 C 0.2531(9) 0.1566(6) 1.0143(6) 0.079(3) Uani 1 1 d . . .
H3 H 0.2500 0.1669 1.0605 0.095 Uiso 1 1 calc R . .
C4 C 0.1865(7) 0.1045(6) 0.9591(6) 0.066(3) Uani 1 1 d . . .
C5 C 0.1937(6) 0.0900(6) 0.8886(5) 0.056(2) Uani 1 1 d . . .
C10 C 0.1264(6) 0.0351(6) 0.8312(5) 0.059(2) Uani 1 1 d . . .
C9 C 0.0515(6) -0.0042(6) 0.8409(6) 0.060(2) Uani 1 1 d . . .
C6 C 0.0767(6) -0.0301(7) 0.7127(6) 0.076(3) Uani 1 1 d . . .
H6 H 0.0843 -0.0387 0.6680 0.091 Uiso 1 1 calc R . .
C7 C 0.0033(7) -0.0717(8) 0.7175(7) 0.085(4) Uani 1 1 d . . .
H7 H -0.0375 -0.1091 0.6772 0.102 Uiso 1 1 calc R . .
C94 C -0.0418(6) 0.1919(5) 0.0059(5) 0.055(2) Uani 1 1 d . . .
C93 C -0.0753(7) 0.1538(6) -0.0694(6) 0.069(3) Uani 1 1 d . . .
C90 C 0.0778(7) 0.2659(6) -0.0074(5) 0.068(3) Uani 1 1 d . . .
H90 H 0.1314 0.3029 0.0135 0.081 Uiso 1 1 calc R . .
C91 C 0.0466(9) 0.2325(7) -0.0817(5) 0.084(4) Uani 1 1 d . . .
H91 H 0.0765 0.2479 -0.1108 0.100 Uiso 1 1 calc R . .
C49 C 0.0883(7) 0.4538(6) 0.0142(5) 0.060(2) Uani 1 1 d . . .
H49 H 0.0373 0.4281 0.0192 0.072 Uiso 1 1 calc R . .
C50 C 0.0893(7) 0.4528(7) -0.0539(5) 0.072(3) Uani 1 1 d . . .
H50 H 0.0387 0.4274 -0.0942 0.086 Uiso 1 1 calc R . .
C51 C 0.1623(8) 0.4878(8) -0.0624(6) 0.087(4) Uani 1 1 d . . .
H51 H 0.1626 0.4862 -0.1086 0.105 Uiso 1 1 calc R . .
C52 C 0.2370(7) 0.5260(6) -0.0037(5) 0.066(3) Uani 1 1 d . . .
C53 C 0.2315(6) 0.5253(5) 0.0637(5) 0.054(2) Uani 1 1 d . . .
C59 C 0.3176(9) 0.5656(8) -0.0074(7) 0.087(4) Uani 1 1 d . . .
H59 H 0.3223 0.5649 -0.0522 0.104 Uiso 1 1 calc R . .
C60 C 0.3861(8) 0.6034(7) 0.0519(7) 0.082(3) Uani 1 1 d . . .
H60 H 0.4377 0.6291 0.0476 0.098 Uiso 1 1 calc R . .
C58 C 0.3069(6) 0.5663(5) 0.1271(5) 0.050(2) Uani 1 1 d . . .
C54 C 0.3676(7) 0.6042(5) 0.2494(6) 0.066(3) Uani 1 1 d . . .
H54 H 0.3628 0.6033 0.2939 0.079 Uiso 1 1 calc R . .
C55 C 0.4451(7) 0.6464(6) 0.2486(7) 0.076(3) Uani 1 1 d . . .
H55 H 0.4910 0.6745 0.2913 0.092 Uiso 1 1 calc R . .
C56 C 0.4522(8) 0.6456(6) 0.1839(7) 0.077(3) Uani 1 1 d . . .
H56 H 0.5046 0.6725 0.1818 0.093 Uiso 1 1 calc R . .
C85 C -0.0946(7) 0.1929(6) 0.1646(6) 0.066(3) Uani 1 1 d . . .
H85 H -0.0709 0.2192 0.2135 0.080 Uiso 1 1 calc R . .
C86 C -0.1727(7) 0.1384(7) 0.1399(9) 0.083(4) Uani 1 1 d . . .
H86 H -0.2019 0.1285 0.1714 0.099 Uiso 1 1 calc R . .
C87 C -0.2064(8) 0.0998(7) 0.0707(9) 0.090(4) Uani 1 1 d . . .
H87 H -0.2593 0.0623 0.0539 0.108 Uiso 1 1 calc R . .
C88 C -0.1646(7) 0.1138(5) 0.0227(7) 0.077(4) Uani 1 1 d . . .
C82 C 0.0745(8) 0.5402(6) 0.4390(5) 0.070(3) Uani 1 1 d . . .
C77 C 0.0380(7) 0.5809(5) 0.3890(5) 0.056(2) Uani 1 1 d . . .
C81 C 0.1021(8) 0.5767(6) 0.5125(5) 0.071(3) Uani 1 1 d . . .
C84 C 0.0920(9) 0.6531(7) 0.5351(7) 0.085(4) Uani 1 1 d . . .
H84 H 0.1107 0.6776 0.5843 0.102 Uiso 1 1 calc R . .
C11 C 0.1079(8) 0.0623(6) 0.9653(6) 0.067(3) Uani 1 1 d . . .
H11 H 0.1010 0.0705 1.0101 0.081 Uiso 1 1 calc R . .
C12 C 0.0446(7) 0.0117(6) 0.9078(7) 0.071(3) Uani 1 1 d . . .
H12 H -0.0059 -0.0137 0.9137 0.085 Uiso 1 1 calc R . .
C8 C -0.0097(7) -0.0587(7) 0.7798(7) 0.076(3) Uani 1 1 d . . .
H8 H -0.0608 -0.0865 0.7830 0.091 Uiso 1 1 calc R . .
C13 C 0.4052(7) -0.2004(6) 0.7502(5) 0.067(3) Uani 1 1 d . . .
H13 H 0.4115 -0.1631 0.7921 0.081 Uiso 1 1 calc R . .
C14 C 0.4374(8) -0.2652(6) 0.7566(6) 0.079(3) Uani 1 1 d . . .
H14 H 0.4627 -0.2725 0.8017 0.095 Uiso 1 1 calc R . .
C15 C 0.4312(9) -0.3172(7) 0.6966(7) 0.086(4) Uani 1 1 d . . .
H15 H 0.4536 -0.3610 0.7002 0.103 Uiso 1 1 calc R . .
C16 C 0.3924(8) -0.3080(6) 0.6289(6) 0.070(3) Uani 1 1 d . . .
C17 C 0.3608(6) -0.2417(5) 0.6267(5) 0.058(2) Uani 1 1 d . . .
C23 C 0.3852(9) -0.3597(7) 0.5622(7) 0.085(3) Uani 1 1 d . . .
H23 H 0.4099 -0.4028 0.5625 0.102 Uiso 1 1 calc R . .
C31 C 0.2265(9) 0.2699(7) 0.5922(8) 0.092(4) Uani 1 1 d . . .
H31 H 0.2075 0.3084 0.6188 0.111 Uiso 1 1 calc R . .
C32 C 0.2008(8) 0.2543(7) 0.5208(9) 0.095(4) Uani 1 1 d . . .
H32 H 0.1664 0.2839 0.4972 0.114 Uiso 1 1 calc R . .
C33 C 0.2254(7) 0.1940(6) 0.4816(6) 0.072(3) Uani 1 1 d . . .
C36 C 0.2064(8) 0.1734(8) 0.4080(8) 0.093(4) Uani 1 1 d . . .
H36 H 0.1733 0.2016 0.3816 0.111 Uiso 1 1 calc R . .
C35 C 0.2331(7) 0.1148(8) 0.3716(6) 0.080(4) Uani 1 1 d . . .
H35 H 0.2182 0.1040 0.3218 0.096 Uiso 1 1 calc R . .
C57 C 0.3837(7) 0.6061(6) 0.1212(6) 0.064(3) Uani 1 1 d . . .
C73 C -0.0233(7) 0.5800(6) 0.2708(6) 0.066(3) Uani 1 1 d . . .
H73 H -0.0405 0.5550 0.2218 0.079 Uiso 1 1 calc R . .
C74 C -0.0363(8) 0.6543(7) 0.2916(7) 0.081(3) Uani 1 1 d . . .
H74 H -0.0620 0.6783 0.2571 0.098 Uiso 1 1 calc R . .
C75 C -0.0110(8) 0.6908(6) 0.3625(7) 0.079(3) Uani 1 1 d . . .
H75 H -0.0201 0.7402 0.3771 0.095 Uiso 1 1 calc R . .
C76 C 0.0285(8) 0.6555(5) 0.4142(6) 0.067(3) Uani 1 1 d . . .
C83 C 0.0576(9) 0.6903(6) 0.4900(7) 0.082(3) Uani 1 1 d . . .
H83 H 0.0520 0.7404 0.5074 0.098 Uiso 1 1 calc R . .
C80 C 0.1308(9) 0.5335(8) 0.5587(6) 0.086(4) Uani 1 1 d . . .
H80 H 0.1484 0.5552 0.6083 0.103 Uiso 1 1 calc R . .
C79 C 0.1335(9) 0.4587(8) 0.5315(5) 0.088(4) Uani 1 1 d . . .
H79 H 0.1534 0.4286 0.5618 0.105 Uiso 1 1 calc R . .
C78 C 0.1055(9) 0.4291(7) 0.4571(5) 0.085(4) Uani 1 1 d . . .
H78 H 0.1068 0.3780 0.4383 0.103 Uiso 1 1 calc R . .
C61 C 0.3158(9) 0.4465(7) 0.4770(5) 0.091(4) Uani 1 1 d . . .
H61 H 0.2865 0.4852 0.4669 0.109 Uiso 1 1 calc R . .
C62 C 0.3490(11) 0.4454(8) 0.5479(7) 0.109(5) Uani 1 1 d . . .
H62 H 0.3386 0.4807 0.5839 0.131 Uiso 1 1 calc R . .
C63 C 0.3946(11) 0.3953(11) 0.5641(9) 0.131(7) Uani 1 1 d . . .
H63 H 0.4197 0.3967 0.6123 0.158 Uiso 1 1 calc R . .
C64 C 0.4074(10) 0.3385(11) 0.5107(11) 0.137(6) Uani 1 1 d . . .
C65 C 0.3679(8) 0.3413(7) 0.4367(8) 0.096(5) Uani 1 1 d . . .
C71 C 0.4537(11) 0.2790(11) 0.5202(11) 0.137(6) Uani 1 1 d . . .
H71 H 0.4829 0.2770 0.5667 0.164 Uiso 1 1 calc R . .
C72 C 0.4567(9) 0.2258(10) 0.4643(11) 0.125(7) Uani 1 1 d . . .
H72 H 0.4854 0.1863 0.4730 0.150 Uiso 1 1 calc R . .
C69 C 0.4183(8) 0.2273(7) 0.3934(10) 0.105(2) Uani 1 1 d . . .
C70 C 0.3752(8) 0.2878(8) 0.3793(11) 0.105(2) Uani 1 1 d U . .
C68 C 0.4193(8) 0.1755(7) 0.3357(10) 0.105(2) Uani 1 1 d . . .
H68 H 0.4470 0.1351 0.3430 0.127 Uiso 1 1 calc R . .
C67 C 0.3814(8) 0.1784(7) 0.2657(10) 0.105(2) Uani 1 1 d . . .
H67 H 0.3836 0.1412 0.2268 0.127 Uiso 1 1 calc R . .
C66 C 0.3385(8) 0.2408(7) 0.2550(10) 0.105(2) Uani 1 1 d U . .
H66 H 0.3126 0.2448 0.2086 0.127 Uiso 1 1 calc R . .
C89 C -0.0852(6) 0.1730(5) 0.0521(6) 0.063(3) Uani 1 1 d . . .
C95 C -0.1954(8) 0.0765(7) -0.0524(8) 0.098(5) Uani 1 1 d . . .
H95 H -0.2482 0.0385 -0.0723 0.117 Uiso 1 1 calc R . .
C96 C -0.1518(9) 0.0937(7) -0.0961(7) 0.088(4) Uani 1 1 d . . .
H96 H -0.1725 0.0654 -0.1444 0.106 Uiso 1 1 calc R . .
C92 C -0.0301(10) 0.1761(7) -0.1097(5) 0.086(4) Uani 1 1 d . . .
H92 H -0.0519 0.1521 -0.1592 0.103 Uiso 1 1 calc R . .
C98 C 0.4322(16) 0.4057(14) 0.1259(13) 0.190(9) Uiso 1 1 d D . .
H98A H 0.3772 0.4230 0.1100 0.228 Uiso 1 1 calc R . .
H98B H 0.4173 0.3532 0.1281 0.228 Uiso 1 1 calc R . .
C97 C 0.483(2) 0.410(2) 0.0745(19) 0.32(2) Uiso 1 1 d D . .
H97A H 0.4444 0.3891 0.0244 0.383 Uiso 1 1 calc R . .
H97B H 0.5161 0.4614 0.0828 0.383 Uiso 1 1 calc R . .
O2 O 0.4885(16) 0.4542(14) 0.1941(13) 0.294(11) Uiso 1 1 d D . .
H2A H 0.4604 0.4584 0.2221 0.441 Uiso 1 1 calc R . .
O1 O 0.540(2) 0.3600(19) 0.0970(17) 0.382(16) Uiso 1 1 d D . .
H1A H 0.5899 0.3861 0.1235 0.573 Uiso 1 1 calc R . .
O3 O 0.7621(14) 0.4459(12) 0.1917(11) 0.236(8) Uiso 1 1 d D . .
C99 C 0.6989(18) 0.426(2) 0.2228(18) 0.238(13) Uiso 1 1 d D . .
O5 O -0.002(3) -0.064(3) 0.459(3) 0.56(3) Uiso 1 1 d D . .
C102 C 0.085(3) -0.080(3) 0.370(3) 0.38(3) Uiso 1 1 d D . .
C101 C 0.030(2) -0.1131(19) 0.4105(18) 0.235(12) Uiso 1 1 d D . .
O6 O 0.050(3) -0.122(3) 0.296(3) 0.54(3) Uiso 1 1 d D . .
C100 C 0.743(3) 0.508(2) 0.272(2) 0.34(2) Uiso 1 1 d D . .
O4 O 0.675(4) 0.551(3) 0.262(3) 0.58(3) Uiso 1 1 d D . .
O7 O 0.275(3) 0.345(3) -0.124(2) 0.51(2) Uiso 1 1 d . . .

loop_
_atom_site_aniso_label
_atom_site_aniso_U_11
_atom_site_aniso_U_22
_atom_site_aniso_U_33
_atom_site_aniso_U_23
_atom_site_aniso_U_13
_atom_site_aniso_U_12
In8 0.0430(3) 0.0413(3) 0.0382(3) 0.0040(3) 0.0148(3) 0.0004(3)
In5 0.0503(4) 0.0445(3) 0.0357(3) 0.0141(3) 0.0094(3) 0.0035(3)
In4 0.0429(3) 0.0530(4) 0.0355(3) 0.0118(3) 0.0103(3) -0.0074(3)
In3 0.0513(4) 0.0546(4) 0.0436(3) 0.0205(3) 0.0174(3) 0.0091(3)
In2 0.0533(4) 0.0531(4) 0.0385(3) 0.0086(3) 0.0098(3) -0.0079(3)
In1 0.0448(4) 0.0708(5) 0.0491(4) 0.0120(3) 0.0182(3) -0.0033(3)
In7 0.0899(5) 0.0471(4) 0.0438(3) 0.0172(3) 0.0353(3) 0.0238(4)
In6 0.0603(4) 0.0427(4) 0.0475(3) 0.0133(3) -0.0059(3) 0.0045(3)
Cl7 0.112(2) 0.0703(17) 0.099(2) 0.0223(15) 0.0758(19) 0.0174(16)
Cl6 0.0565(15) 0.0676(18) 0.136(3) 0.0416(18) -0.0208(17) -0.0111(13)
Cl8 0.0559(13) 0.0448(12) 0.0722(14) 0.0085(11) 0.0333(12) 0.0080(10)
Cl5 0.0669(14) 0.0473(12) 0.0743(15) 0.0290(11) 0.0287(12) 0.0117(11)
Cl3 0.0580(13) 0.0665(15) 0.0589(13) 0.0332(12) 0.0185(11) 0.0078(12)
Cl2 0.0706(17) 0.0698(17) 0.0764(16) -0.0022(14) 0.0277(14) -0.0289(14)
Cl1 0.0796(19) 0.102(2) 0.112(2) 0.043(2) 0.0393(18) 0.0341(18)
Cl4 0.0559(13) 0.0628(14) 0.0508(12) 0.0200(11) 0.0073(11) -0.0006(11)
S3 0.0480(12) 0.0491(12) 0.0380(10) 0.0157(9) 0.0136(9) 0.0032(10)
S8 0.0491(12) 0.0496(12) 0.0397(10) 0.0151(9) 0.0179(9) 0.0093(10)
S7 0.0763(15) 0.0403(12) 0.0385(10) 0.0148(9) 0.0207(11) 0.0158(11)
S6 0.0853(17) 0.0387(11) 0.0337(10) 0.0097(9) 0.0093(11) 0.0075(12)
S1 0.0491(12) 0.0545(13) 0.0362(10) 0.0098(10) 0.0129(10) -0.0118(10)
S5 0.0382(11) 0.0435(11) 0.0500(11) 0.0087(10) 0.0112(10) -0.0010(9)
S2 0.0464(12) 0.0659(15) 0.0432(11) 0.0155(11) 0.0080(10) 0.0000(11)
S4 0.0502(12) 0.0473(12) 0.0507(12) 0.0109(10) 0.0207(10) -0.0010(10)
N7 0.047(4) 0.054(4) 0.041(4) 0.023(3) 0.013(3) 0.001(3)
N8 0.042(4) 0.054(4) 0.040(4) 0.017(3) 0.014(3) 0.000(3)
N4 0.049(4) 0.068(5) 0.042(4) 0.008(4) 0.015(4) -0.007(4)
N5 0.054(4) 0.053(4) 0.047(4) 0.027(4) 0.015(3) 0.011(4)
N6 0.056(5) 0.062(5) 0.070(5) 0.031(4) 0.028(4) 0.012(4)
N2 0.042(4) 0.074(5) 0.067(5) 0.025(4) 0.019(4) 0.008(4)
N1 0.049(4) 0.066(5) 0.057(4) 0.009(4) 0.016(4) 0.008(4)
N9 0.049(4) 0.057(5) 0.047(4) 0.023(4) 0.011(4) 0.010(4)
N10 0.051(4) 0.039(4) 0.052(4) 0.018(3) 0.020(4) 0.010(3)
N14 0.112(7) 0.061(5) 0.043(4) 0.025(4) 0.038(5) 0.031(5)
N13 0.076(5) 0.052(4) 0.054(4) 0.020(4) 0.038(4) 0.020(4)
N15 0.041(4) 0.043(4) 0.068(5) 0.009(4) 0.014(4) 0.005(3)
N16 0.058(5) 0.053(4) 0.044(4) 0.005(4) 0.011(4) 0.009(4)
N3 0.054(4) 0.046(4) 0.047(4) 0.013(3) 0.012(4) -0.009(3)
N12 0.049(5) 0.052(5) 0.136(8) 0.035(5) 0.000(5) 0.001(4)
N11 0.093(7) 0.051(5) 0.064(5) 0.030(4) -0.011(5) -0.011(5)
C37 0.041(5) 0.074(6) 0.050(5) 0.030(5) 0.010(4) -0.003(5)
C38 0.062(6) 0.079(7) 0.061(6) 0.037(6) 0.021(5) 0.008(5)
C39 0.049(5) 0.050(5) 0.087(7) 0.034(5) 0.018(5) -0.004(4)
C40 0.045(5) 0.046(5) 0.061(5) 0.021(4) 0.015(4) 0.003(4)
C41 0.042(4) 0.047(5) 0.042(4) 0.018(4) 0.011(4) 0.009(4)
C47 0.050(5) 0.047(5) 0.070(6) 0.010(5) 0.005(5) -0.009(4)
C48 0.065(6) 0.046(5) 0.059(6) 0.002(5) 0.011(5) -0.004(5)
C45 0.053(5) 0.044(5) 0.046(5) 0.006(4) 0.007(4) 0.005(4)
C46 0.047(5) 0.040(4) 0.041(4) 0.012(4) 0.010(4) 0.003(4)
C44 0.077(7) 0.075(7) 0.043(5) 0.013(5) 0.019(5) 0.006(6)
C43 0.078(7) 0.090(8) 0.040(5) 0.020(5) 0.023(5) 0.008(6)
C42 0.049(5) 0.076(7) 0.045(5) 0.016(5) 0.017(4) -0.016(5)
C25 0.061(6) 0.065(6) 0.061(6) 0.024(5) 0.016(5) 0.019(5)
C22 0.045(5) 0.062(6) 0.053(5) -0.003(5) 0.017(4) -0.015(5)
C21 0.067(6) 0.062(7) 0.054(6) -0.003(5) 0.020(5) -0.014(5)
C20 0.089(8) 0.088(9) 0.054(6) 0.002(6) 0.031(6) -0.007(7)
C19 0.076(7) 0.101(9) 0.039(5) 0.013(6) 0.008(5) -0.010(7)
C18 0.067(6) 0.076(7) 0.034(4) 0.007(4) 0.008(4) -0.002(5)
C24 0.107(9) 0.046(6) 0.071(7) -0.014(5) 0.043(7) -0.018(6)
C26 0.073(7) 0.086(8) 0.051(5) 0.012(5) 0.025(5) 0.009(6)
C27 0.079(8) 0.092(9) 0.055(6) 0.030(6) 0.013(6) -0.012(7)
C28 0.062(6) 0.078(7) 0.055(6) 0.027(6) 0.006(5) -0.011(6)
C29 0.049(5) 0.054(5) 0.059(5) 0.022(5) 0.012(4) 0.005(4)
C34 0.042(5) 0.070(6) 0.065(6) 0.033(5) 0.011(5) -0.003(5)
C30 0.088(8) 0.061(7) 0.086(7) 0.034(6) 0.040(6) 0.026(6)
C1 0.067(7) 0.071(7) 0.065(6) 0.004(6) 0.025(6) 0.005(6)
C2 0.095(9) 0.070(7) 0.063(6) -0.007(6) 0.030(7) -0.004(6)
C3 0.118(10) 0.060(7) 0.067(7) 0.014(6) 0.050(7) 0.015(7)
C4 0.074(7) 0.059(6) 0.084(7) 0.028(6) 0.041(6) 0.029(6)
C5 0.063(6) 0.062(6) 0.068(6) 0.030(5) 0.042(5) 0.030(5)
C10 0.055(6) 0.068(6) 0.058(6) 0.019(5) 0.020(5) 0.024(5)
C9 0.056(6) 0.065(6) 0.082(7) 0.032(6) 0.042(6) 0.026(5)
C6 0.040(5) 0.089(8) 0.077(7) 0.012(6) 0.008(5) -0.007(5)
C7 0.047(6) 0.110(10) 0.089(8) 0.022(7) 0.024(6) -0.007(6)
C94 0.050(5) 0.040(5) 0.056(5) 0.002(4) 0.001(5) 0.011(4)
C93 0.062(6) 0.058(6) 0.057(6) -0.010(5) 0.001(5) 0.009(5)
C90 0.071(7) 0.079(7) 0.057(6) 0.015(5) 0.028(5) 0.019(6)
C91 0.117(10) 0.092(9) 0.049(6) 0.020(6) 0.031(7) 0.042(8)
C49 0.056(6) 0.074(7) 0.050(5) 0.028(5) 0.010(5) 0.015(5)
C50 0.067(7) 0.103(9) 0.035(5) 0.021(5) 0.001(5) 0.018(6)
C51 0.084(8) 0.138(11) 0.050(6) 0.054(7) 0.019(6) 0.022(8)
C52 0.085(7) 0.079(7) 0.057(6) 0.043(5) 0.035(6) 0.029(6)
C53 0.064(6) 0.056(5) 0.045(5) 0.022(4) 0.017(4) 0.017(5)
C59 0.098(9) 0.119(10) 0.079(8) 0.057(8) 0.058(7) 0.028(8)
C60 0.071(7) 0.084(8) 0.086(8) 0.029(7) 0.027(7) -0.003(6)
C58 0.055(5) 0.047(5) 0.056(5) 0.024(4) 0.022(4) 0.013(4)
C54 0.069(7) 0.047(5) 0.065(6) 0.009(5) 0.013(6) -0.005(5)
C55 0.068(7) 0.054(6) 0.090(8) 0.018(6) 0.016(6) -0.008(5)
C56 0.064(7) 0.067(7) 0.102(9) 0.034(7) 0.027(7) 0.008(6)
C85 0.059(6) 0.064(6) 0.096(8) 0.033(6) 0.042(6) 0.025(5)
C86 0.042(6) 0.065(7) 0.154(13) 0.046(8) 0.041(7) 0.012(5)
C87 0.048(6) 0.053(7) 0.158(13) 0.032(8) 0.020(8) 0.007(5)
C88 0.044(6) 0.037(5) 0.121(10) 0.005(6) 0.005(7) -0.002(4)
C82 0.117(9) 0.055(6) 0.062(6) 0.017(5) 0.059(6) 0.028(6)
C77 0.075(6) 0.050(5) 0.063(5) 0.018(5) 0.050(5) 0.019(5)
C81 0.103(9) 0.063(6) 0.057(6) 0.017(5) 0.045(6) 0.020(6)
C84 0.122(11) 0.063(7) 0.072(7) 0.001(6) 0.057(7) 0.006(7)
C11 0.087(8) 0.070(7) 0.084(7) 0.035(6) 0.067(7) 0.038(6)
C12 0.062(6) 0.067(7) 0.104(9) 0.040(7) 0.040(7) 0.024(6)
C8 0.046(6) 0.090(8) 0.098(8) 0.039(7) 0.033(6) -0.004(6)
C13 0.080(7) 0.054(6) 0.061(6) 0.019(5) 0.019(6) -0.003(5)
C14 0.102(9) 0.057(7) 0.059(6) 0.020(5) 0.005(6) -0.004(6)
C15 0.111(10) 0.055(7) 0.095(9) 0.027(6) 0.044(8) 0.005(6)
C16 0.082(7) 0.045(6) 0.062(6) 0.005(5) 0.013(6) -0.013(5)
C17 0.058(6) 0.046(5) 0.055(5) 0.010(4) 0.015(5) -0.016(4)
C23 0.097(9) 0.057(7) 0.079(8) -0.003(6) 0.028(7) -0.005(6)
C31 0.105(10) 0.073(8) 0.116(11) 0.040(8) 0.041(9) 0.046(8)
C32 0.076(8) 0.074(8) 0.135(12) 0.045(9) 0.021(8) 0.030(7)
C33 0.058(6) 0.069(7) 0.081(7) 0.045(6) 0.001(6) 0.003(5)
C36 0.071(8) 0.091(9) 0.104(10) 0.058(8) -0.006(7) 0.010(7)
C35 0.061(7) 0.106(10) 0.062(6) 0.047(7) 0.000(6) -0.011(7)
C57 0.074(7) 0.060(6) 0.068(6) 0.031(5) 0.031(6) 0.015(5)
C73 0.066(6) 0.068(7) 0.079(7) 0.037(6) 0.036(6) 0.017(5)
C74 0.101(9) 0.067(7) 0.100(9) 0.039(7) 0.050(8) 0.037(7)
C75 0.101(9) 0.040(5) 0.113(10) 0.021(6) 0.059(8) 0.022(6)
C76 0.096(8) 0.040(5) 0.088(7) 0.020(5) 0.063(7) 0.021(5)
C83 0.112(10) 0.046(6) 0.098(9) 0.003(6) 0.067(8) 0.009(6)
C80 0.118(10) 0.101(9) 0.059(6) 0.023(7) 0.056(7) 0.025(8)
C79 0.133(11) 0.098(9) 0.051(6) 0.027(6) 0.046(7) 0.044(9)
C78 0.140(11) 0.078(8) 0.052(6) 0.026(6) 0.041(7) 0.037(8)
C61 0.118(10) 0.071(7) 0.039(5) 0.012(5) -0.011(6) -0.032(7)
C62 0.129(12) 0.088(9) 0.062(7) 0.024(7) -0.012(8) -0.031(9)
C63 0.106(12) 0.124(14) 0.095(11) 0.040(11) -0.040(10) -0.040(11)
C64 0.087(7) 0.132(11) 0.163(11) 0.120(10) -0.030(8) -0.029(7)
C65 0.063(7) 0.077(8) 0.118(10) 0.060(8) -0.023(7) -0.011(6)
C71 0.087(7) 0.132(11) 0.163(11) 0.120(10) -0.030(8) -0.029(7)
C72 0.059(7) 0.117(13) 0.190(17) 0.116(13) -0.015(10) -0.001(8)
C69 0.060(3) 0.068(3) 0.189(7) 0.050(4) 0.034(4) 0.014(3)
C70 0.060(3) 0.068(3) 0.189(7) 0.050(4) 0.034(4) 0.014(3)
C68 0.060(3) 0.068(3) 0.189(7) 0.050(4) 0.034(4) 0.014(3)
C67 0.060(3) 0.068(3) 0.189(7) 0.050(4) 0.034(4) 0.014(3)
C66 0.060(3) 0.068(3) 0.189(7) 0.050(4) 0.034(4) 0.014(3)
C89 0.041(5) 0.046(5) 0.095(8) 0.019(5) 0.014(5) 0.011(4)
C95 0.056(7) 0.053(7) 0.124(11) -0.022(8) -0.018(8) 0.007(6)
C96 0.085(9) 0.064(8) 0.071(7) -0.015(6) -0.019(7) 0.034(7)
C92 0.115(10) 0.071(7) 0.033(5) -0.017(5) -0.007(6) 0.024(8)

loop_
_atom_type_symbol
_atom_type_description
_atom_type_scat_dispersion_real
_atom_type_scat_dispersion_imag
_atom_type_scat_source
C C 0.0033 0.0016 'International Tables Vol C Tables 4.2.6.8 and 6.1.1.4'
H H 0.0000 0.0000 'International Tables Vol C Tables 4.2.6.8 and 6.1.1.4'
N N 0.0061 0.0033 'International Tables Vol C Tables 4.2.6.8 and 6.1.1.4'
In In -0.7276 1.3100 'International Tables Vol C Tables 4.2.6.8 and 6.1.1.4'
S S 0.1246 0.1234 'International Tables Vol C Tables 4.2.6.8 and 6.1.1.4'
O O 0.0106 0.0060 'International Tables Vol C Tables 4.2.6.8 and 6.1.1.4'
Cl Cl 0.1484 0.1585 'International Tables Vol C Tables 4.2.6.8 and 6.1.1.4'

loop_
_geom_angle_atom_site_label_1
_geom_angle_atom_site_label_2
_geom_angle_atom_site_label_3
_geom_angle
_geom_angle_site_symmetry_1
_geom_angle_site_symmetry_3
_geom_angle_publ_flag
N15 In8 N16 72.2(3) . . ?
N15 In8 S5 167.3(2) . . ?
N16 In8 S5 95.1(2) . . ?
N15 In8 S7 96.3(2) . . ?
N16 In8 S7 167.9(2) . . ?
S5 In8 S7 96.38(8) . . ?
N15 In8 Cl8 83.11(18) . . ?
N16 In8 Cl8 82.91(19) . . ?
S5 In8 Cl8 95.40(7) . . ?
S7 In8 Cl8 92.03(7) . . ?
N15 In8 S8 91.29(18) . . ?
N16 In8 S8 91.60(19) . . ?
S5 In8 S8 89.19(7) . . ?
S7 In8 S8 92.55(7) . . ?
Cl8 In8 S8 173.12(7) . . ?
N9 In5 N10 71.8(3) . . ?
N9 In5 Cl5 87.72(19) . . ?
N10 In5 Cl5 83.68(17) . . ?
N9 In5 S6 168.3(2) . . ?
N10 In5 S6 96.69(18) . . ?
Cl5 In5 S6 93.46(8) . . ?
N9 In5 S8 96.02(19) . . ?
N10 In5 S8 167.65(18) . . ?
Cl5 In5 S8 98.34(8) . . ?
S6 In5 S8 95.35(8) . . ?
N9 In5 S5 85.67(18) . . ?
N10 In5 S5 88.48(17) . . ?
Cl5 In5 S5 171.02(8) . . ?
S6 In5 S5 91.80(7) . . ?
S8 In5 S5 88.40(7) . . ?
N7 In4 N8 71.2(2) . . ?
N7 In4 S1 165.18(19) . . ?
N8 In4 S1 95.96(17) . . ?
N7 In4 Cl4 88.83(18) . . ?
N8 In4 Cl4 81.10(18) . . ?
S1 In4 Cl4 96.54(8) . . ?
N7 In4 S3 98.98(17) . . ?
N8 In4 S3 169.71(18) . . ?
S1 In4 S3 94.19(7) . . ?
Cl4 In4 S3 96.09(8) . . ?
N7 In4 S4 82.72(18) . . ?
N8 In4 S4 90.28(18) . . ?
S1 In4 S4 90.24(8) . . ?
Cl4 In4 S4 169.53(7) . . ?
S3 In4 S4 91.35(7) . . ?
N6 In3 N5 70.9(3) . . ?
N6 In3 Cl3 86.0(2) . . ?
N5 In3 Cl3 82.19(19) . . ?
N6 In3 S3 166.2(2) . . ?
N5 In3 S3 96.17(18) . . ?
Cl3 In3 S3 97.38(8) . . ?
N6 In3 S4 97.8(2) . . ?
N5 In3 S4 168.73(18) . . ?
Cl3 In3 S4 97.33(8) . . ?
S3 In3 S4 95.07(7) . . ?
N6 In3 S2 83.6(2) . . ?
N5 In3 S2 87.29(19) . . ?
Cl3 In3 S2 167.16(7) . . ?
S3 In3 S2 91.03(8) . . ?
S4 In3 S2 91.55(7) . . ?
N3 In2 N4 70.6(3) . . ?
N3 In2 Cl2 84.9(2) . . ?
N4 In2 Cl2 85.24(19) . . ?
N3 In2 S2 166.48(19) . . ?
N4 In2 S2 96.2(2) . . ?
Cl2 In2 S2 96.86(10) . . ?
N3 In2 S1 97.67(18) . . ?
N4 In2 S1 168.2(2) . . ?
Cl2 In2 S1 94.05(8) . . ?
S2 In2 S1 95.58(8) . . ?
N3 In2 S3 88.04(19) . . ?
N4 In2 S3 89.28(19) . . ?
Cl2 In2 S3 172.18(9) . . ?
S2 In2 S3 89.26(7) . . ?
S1 In2 S3 90.18(7) . . ?
N2 In1 N1 71.7(3) . . ?
N2 In1 S4 170.9(2) . . ?
N1 In1 S4 99.2(2) . . ?
N2 In1 S2 94.5(2) . . ?
N1 In1 S2 166.0(2) . . ?
S4 In1 S2 94.51(8) . . ?
N2 In1 Cl1 83.6(2) . . ?
N1 In1 Cl1 84.8(2) . . ?
S4 In1 Cl1 96.87(10) . . ?
S2 In1 Cl1 96.36(10) . . ?
N2 In1 S1 86.9(2) . . ?
N1 In1 S1 84.5(2) . . ?
S4 In1 S1 91.24(7) . . ?
S2 In1 S1 92.47(7) . . ?
Cl1 In1 S1 167.49(10) . . ?
N13 In7 N14 71.5(3) . . ?
N13 In7 S7 165.6(2) . . ?
N14 In7 S7 95.5(2) . . ?
N13 In7 S8 96.92(19) . . ?
N14 In7 S8 168.3(2) . . ?
S7 In7 S8 95.78(7) . . ?
N13 In7 Cl7 86.6(2) . . ?
N14 In7 Cl7 87.8(2) . . ?
S7 In7 Cl7 99.30(9) . . ?
S8 In7 Cl7 93.44(9) . . ?
N13 In7 S6 83.8(2) . . ?
N14 In7 S6 84.7(2) . . ?
S7 In7 S6 88.94(8) . . ?
S8 In7 S6 92.35(7) . . ?
Cl7 In7 S6 169.39(8) . . ?
N12 In6 N11 71.6(4) . . ?
N12 In6 S6 168.6(3) . . ?
N11 In6 S6 96.9(3) . . ?
N12 In6 S5 96.2(3) . . ?
N11 In6 S5 167.8(3) . . ?
S6 In6 S5 95.26(7) . . ?
N12 In6 Cl6 84.4(2) . . ?
N11 In6 Cl6 84.4(3) . . ?
S6 In6 Cl6 95.33(10) . . ?
S5 In6 Cl6 94.92(10) . . ?
N12 In6 S7 89.5(2) . . ?
N11 In6 S7 86.9(2) . . ?
S6 In6 S7 89.18(8) . . ?
S5 In6 S7 92.86(7) . . ?
Cl6 In6 S7 170.61(9) . . ?
In3 S3 In4 88.58(7) . . ?
In3 S3 In2 89.04(7) . . ?
In4 S3 In2 85.88(7) . . ?
In7 S8 In5 87.43(7) . . ?
In7 S8 In8 84.64(6) . . ?
In5 S8 In8 90.42(7) . . ?
In7 S7 In8 87.03(7) . . ?
In7 S7 In6 90.07(7) . . ?
In8 S7 In6 83.77(7) . . ?
In6 S6 In5 88.13(7) . . ?
In6 S6 In7 90.43(7) . . ?
In5 S6 In7 84.84(7) . . ?
In4 S1 In2 89.73(7) . . ?
In4 S1 In1 89.14(7) . . ?
In2 S1 In1 84.85(7) . . ?
In8 S5 In6 86.99(7) . . ?
In8 S5 In5 90.64(7) . . ?
In6 S5 In5 84.81(7) . . ?
In2 S2 In1 87.08(7) . . ?
In2 S2 In3 90.10(7) . . ?
In1 S2 In3 85.54(7) . . ?
In1 S4 In3 88.33(7) . . ?
In1 S4 In4 88.85(7) . . ?
In3 S4 In4 85.01(7) . . ?
C37 N7 C41 117.9(7) . . ?
C37 N7 In4 125.4(6) . . ?
C41 N7 In4 116.7(5) . . ?
C42 N8 C46 119.1(7) . . ?
C42 N8 In4 124.6(6) . . ?
C46 N8 In4 115.5(5) . . ?
C22 N4 C18 119.3(8) . . ?
C22 N4 In2 116.4(6) . . ?
C18 N4 In2 124.3(7) . . ?
C25 N5 C29 118.6(8) . . ?
C25 N5 In3 125.0(6) . . ?
C29 N5 In3 116.2(6) . . ?
C30 N6 C34 116.8(9) . . ?
C30 N6 In3 125.8(7) . . ?
C34 N6 In3 117.2(6) . . ?
C6 N2 C10 118.9(9) . . ?
C6 N2 In1 123.3(7) . . ?
C10 N2 In1 117.7(7) . . ?
C1 N1 C5 119.7(9) . . ?
C1 N1 In1 127.5(7) . . ?
C5 N1 In1 112.6(6) . . ?
C49 N9 C53 118.7(8) . . ?
C49 N9 In5 125.4(7) . . ?
C53 N9 In5 115.8(5) . . ?
C54 N10 C58 118.8(8) . . ?
C54 N10 In5 125.4(7) . . ?
C58 N10 In5 115.7(6) . . ?
C78 N14 C82 118.6(8) . . ?
C78 N14 In7 125.4(7) . . ?
C82 N14 In7 115.6(6) . . ?
C73 N13 C77 118.8(8) . . ?
C73 N13 In7 126.0(7) . . ?
C77 N13 In7 114.8(6) . . ?
C85 N15 C89 119.2(9) . . ?
C85 N15 In8 126.1(7) . . ?
C89 N15 In8 114.5(7) . . ?
C90 N16 C94 120.2(8) . . ?
C90 N16 In8 125.6(7) . . ?
C94 N16 In8 113.8(6) . . ?
C13 N3 C17 118.2(8) . . ?
C13 N3 In2 124.2(7) . . ?
C17 N3 In2 117.6(6) . . ?
C66 N12 C70 120.2(11) . . ?
C66 N12 In6 124.4(9) . . ?
C70 N12 In6 115.4(9) . . ?
C61 N11 C65 119.2(11) . . ?
C61 N11 In6 125.3(7) . . ?
C65 N11 In6 115.3(9) . . ?
N7 C37 C38 124.4(9) . . ?
N7 C37 H37 117.8 . . ?
C38 C37 H37 117.8 . . ?
C37 C38 C39 119.0(9) . . ?
C37 C38 H38 120.5 . . ?
C39 C38 H38 120.5 . . ?
C40 C39 C38 118.2(8) . . ?
C40 C39 H39 120.9 . . ?
C38 C39 H39 120.9 . . ?
C39 C40 C41 117.7(8) . . ?
C39 C40 C47 123.7(8) . . ?
C41 C40 C47 118.6(8) . . ?
N7 C41 C40 122.8(8) . . ?
N7 C41 C46 117.8(7) . . ?
C40 C41 C46 119.5(7) . . ?
C48 C47 C40 122.4(9) . . ?
C48 C47 H47 118.8 . . ?
C40 C47 H47 118.8 . . ?
C47 C48 C45 120.4(9) . . ?
C47 C48 H48 119.8 . . ?
C45 C48 H48 119.8 . . ?
C44 C45 C48 124.0(8) . . ?
C44 C45 C46 116.1(8) . . ?
C48 C45 C46 119.8(9) . . ?
N8 C46 C41 118.7(7) . . ?
N8 C46 C45 122.1(8) . . ?
C41 C46 C45 119.2(8) . . ?
C43 C44 C45 120.7(9) . . ?
C43 C44 H44 119.6 . . ?
C45 C44 H44 119.6 . . ?
C44 C43 C42 119.3(9) . . ?
C44 C43 H43 120.4 . . ?
C42 C43 H43 120.4 . . ?
N8 C42 C43 122.4(9) . . ?
N8 C42 H42 118.8 . . ?
C43 C42 H42 118.8 . . ?
N5 C25 C26 122.0(9) . . ?
N5 C25 H25 119.0 . . ?
C26 C25 H25 119.0 . . ?
N4 C22 C21 123.3(10) . . ?
N4 C22 C17 118.4(8) . . ?
C21 C22 C17 118.3(10) . . ?
C20 C21 C22 117.3(11) . . ?
C20 C21 C24 123.6(10) . . ?
C22 C21 C24 119.0(10) . . ?
C19 C20 C21 119.6(10) . . ?
C19 C20 H20 120.2 . . ?
C21 C20 H20 120.2 . . ?
C20 C19 C18 121.0(10) . . ?
C20 C19 H19 119.5 . . ?
C18 C19 H19 119.5 . . ?
N4 C18 C19 119.5(10) . . ?
N4 C18 H18 120.2 . . ?
C19 C18 H18 120.2 . . ?
C23 C24 C21 122.4(10) . . ?
C23 C24 H24 118.8 . . ?
C21 C24 H24 118.8 . . ?
C27 C26 C25 118.5(11) . . ?
C27 C26 H26 120.7 . . ?
C25 C26 H26 120.7 . . ?
C26 C27 C28 121.4(10) . . ?
C26 C27 H27 119.3 . . ?
C28 C27 H27 119.3 . . ?
C27 C28 C29 116.9(10) . . ?
C27 C28 C35 125.0(11) . . ?
C29 C28 C35 118.1(11) . . ?
N5 C29 C28 122.5(9) . . ?
N5 C29 C34 118.3(8) . . ?
C28 C29 C34 119.2(9) . . ?
N6 C34 C33 121.1(10) . . ?
N6 C34 C29 117.3(8) . . ?
C33 C34 C29 121.6(10) . . ?
N6 C30 C31 125.4(12) . . ?
N6 C30 H30 117.3 . . ?
C31 C30 H30 117.3 . . ?
N1 C1 C2 122.8(11) . . ?
N1 C1 H1 118.6 . . ?
C2 C1 H1 118.6 . . ?
C3 C2 C1 118.6(11) . . ?
C3 C2 H2 120.7 . . ?
C1 C2 H2 120.7 . . ?
C4 C3 C2 120.9(11) . . ?
C4 C3 H3 119.6 . . ?
C2 C3 H3 119.6 . . ?
C3 C4 C5 118.0(10) . . ?
C3 C4 C11 124.9(11) . . ?
C5 C4 C11 117.1(10) . . ?
N1 C5 C10 121.2(9) . . ?
N1 C5 C4 120.1(10) . . ?
C10 C5 C4 118.7(9) . . ?
N2 C10 C5 116.5(9) . . ?
N2 C10 C9 122.1(10) . . ?
C5 C10 C9 121.4(9) . . ?
C12 C9 C8 125.1(10) . . ?
C12 C9 C10 119.2(10) . . ?
C8 C9 C10 115.7(9) . . ?
N2 C6 C7 122.9(12) . . ?
N2 C6 H6 118.5 . . ?
C7 C6 H6 118.5 . . ?
C8 C7 C6 119.3(12) . . ?
C8 C7 H7 120.4 . . ?
C6 C7 H7 120.4 . . ?
N16 C94 C89 118.6(8) . . ?
N16 C94 C93 119.6(10) . . ?
C89 C94 C93 121.8(9) . . ?
C92 C93 C96 124.1(11) . . ?
C92 C93 C94 117.8(10) . . ?
C96 C93 C94 118.0(12) . . ?
N16 C90 C91 122.6(11) . . ?
N16 C90 H90 118.7 . . ?
C91 C90 H90 118.7 . . ?
C92 C91 C90 116.8(12) . . ?
C92 C91 H91 121.6 . . ?
C90 C91 H91 121.6 . . ?
N9 C49 C50 121.2(10) . . ?
N9 C49 H49 119.4 . . ?
C50 C49 H49 119.4 . . ?
C51 C50 C49 120.4(10) . . ?
C51 C50 H50 119.8 . . ?
C49 C50 H50 119.8 . . ?
C50 C51 C52 120.6(10) . . ?
C50 C51 H51 119.7 . . ?
C52 C51 H51 119.7 . . ?
C51 C52 C53 116.3(10) . . ?
C51 C52 C59 124.6(10) . . ?
C53 C52 C59 119.1(10) . . ?
N9 C53 C52 122.9(9) . . ?
N9 C53 C58 118.4(8) . . ?
C52 C53 C58 118.7(9) . . ?
C60 C59 C52 121.1(10) . . ?
C60 C59 H59 119.4 . . ?
C52 C59 H59 119.4 . . ?
C59 C60 C57 122.3(11) . . ?
C59 C60 H60 118.9 . . ?
C57 C60 H60 118.9 . . ?
N10 C58 C57 121.4(8) . . ?
N10 C58 C53 118.2(8) . . ?
C57 C58 C53 120.4(9) . . ?
N10 C54 C55 123.5(11) . . ?
N10 C54 H54 118.2 . . ?
C55 C54 H54 118.2 . . ?
C56 C55 C54 117.7(11) . . ?
C56 C55 H55 121.2 . . ?
C54 C55 H55 121.2 . . ?
C55 C56 C57 121.2(11) . . ?
C55 C56 H56 119.4 . . ?
C57 C56 H56 119.4 . . ?
N15 C85 C86 122.9(12) . . ?
N15 C85 H85 118.6 . . ?
C86 C85 H85 118.6 . . ?
C87 C86 C85 119.2(13) . . ?
C87 C86 H86 120.4 . . ?
C85 C86 H86 120.4 . . ?
C86 C87 C88 121.5(11) . . ?
C86 C87 H87 119.2 . . ?
C88 C87 H87 119.2 . . ?
C87 C88 C95 126.1(12) . . ?
C87 C88 C89 115.9(11) . . ?
C95 C88 C89 118.0(13) . . ?
N14 C82 C81 122.7(10) . . ?
N14 C82 C77 118.0(8) . . ?
C81 C82 C77 119.3(9) . . ?
N13 C77 C76 121.9(9) . . ?
N13 C77 C82 118.4(8) . . ?
C76 C77 C82 119.7(9) . . ?
C80 C81 C82 117.2(10) . . ?
C80 C81 C84 124.0(10) . . ?
C82 C81 C84 118.6(10) . . ?
C83 C84 C81 122.8(10) . . ?
C83 C84 H84 118.6 . . ?
C81 C84 H84 118.6 . . ?
C12 C11 C4 121.3(10) . . ?
C12 C11 H11 119.3 . . ?
C4 C11 H11 119.3 . . ?
C11 C12 C9 122.3(11) . . ?
C11 C12 H12 118.9 . . ?
C9 C12 H12 118.9 . . ?
C7 C8 C9 121.1(10) . . ?
C7 C8 H8 119.4 . . ?
C9 C8 H8 119.4 . . ?
N3 C13 C14 123.4(10) . . ?
N3 C13 H13 118.3 . . ?
C14 C13 H13 118.3 . . ?
C15 C14 C13 118.2(11) . . ?
C15 C14 H14 120.9 . . ?
C13 C14 H14 120.9 . . ?
C14 C15 C16 121.8(11) . . ?
C14 C15 H15 119.1 . . ?
C16 C15 H15 119.1 . . ?
C17 C16 C15 116.6(10) . . ?
C17 C16 C23 117.9(10) . . ?
C15 C16 C23 125.4(11) . . ?
N3 C17 C16 121.7(9) . . ?
N3 C17 C22 117.1(9) . . ?
C16 C17 C22 121.1(9) . . ?
C24 C23 C16 120.9(12) . . ?
C24 C23 H23 119.5 . . ?
C16 C23 H23 119.5 . . ?
C32 C31 C30 119.1(12) . . ?
C32 C31 H31 120.4 . . ?
C30 C31 H31 120.4 . . ?
C31 C32 C33 119.7(11) . . ?
C31 C32 H32 120.1 . . ?
C33 C32 H32 120.1 . . ?
C36 C33 C32 125.8(11) . . ?
C36 C33 C34 116.4(11) . . ?
C32 C33 C34 117.7(11) . . ?
C35 C36 C33 124.2(11) . . ?
C35 C36 H36 117.9 . . ?
C33 C36 H36 117.9 . . ?
C36 C35 C28 120.3(11) . . ?
C36 C35 H35 119.8 . . ?
C28 C35 H35 119.8 . . ?
C56 C57 C58 117.3(10) . . ?
C56 C57 C60 124.3(11) . . ?
C58 C57 C60 118.4(10) . . ?
N13 C73 C74 122.9(10) . . ?
N13 C73 H73 118.6 . . ?
C74 C73 H73 118.6 . . ?
C75 C74 C73 118.7(11) . . ?
C75 C74 H74 120.6 . . ?
C73 C74 H74 120.6 . . ?
C74 C75 C76 120.8(9) . . ?
C74 C75 H75 119.6 . . ?
C76 C75 H75 119.6 . . ?
C75 C76 C77 116.8(10) . . ?
C75 C76 C83 124.2(10) . . ?
C77 C76 C83 118.9(10) . . ?
C84 C83 C76 120.8(10) . . ?
C84 C83 H83 119.6 . . ?
C76 C83 H83 119.6 . . ?
C79 C80 C81 119.7(10) . . ?
C79 C80 H80 120.1 . . ?
C81 C80 H80 120.1 . . ?
C80 C79 C78 117.7(11) . . ?
C80 C79 H79 121.1 . . ?
C78 C79 H79 121.1 . . ?
N14 C78 C79 124.0(11) . . ?
N14 C78 H78 118.0 . . ?
C79 C78 H78 118.0 . . ?
N11 C61 C62 123.4(14) . . ?
N11 C61 H61 118.3 . . ?
C62 C61 H61 118.3 . . ?
C63 C62 C61 119.6(17) . . ?
C63 C62 H62 120.2 . . ?
C61 C62 H62 120.2 . . ?
C62 C63 C64 121.6(15) . . ?
C62 C63 H63 119.2 . . ?
C64 C63 H63 119.2 . . ?
C63 C64 C71 127.8(18) . . ?
C63 C64 C65 115.9(15) . . ?
C71 C64 C65 116(2) . . ?
N11 C65 C70 118.7(12) . . ?
N11 C65 C64 120.2(16) . . ?
C70 C65 C64 121.2(15) . . ?
C72 C71 C64 121.9(17) . . ?
C72 C71 H71 119.0 . . ?
C64 C71 H71 119.0 . . ?
C71 C72 C69 122.2(15) . . ?
C71 C72 H72 118.9 . . ?
C69 C72 H72 118.9 . . ?
C68 C69 C72 124.5(14) . . ?
C68 C69 C70 116.0(16) . . ?
C72 C69 C70 119.5(17) . . ?
N12 C70 C65 118.6(11) . . ?
N12 C70 C69 122.5(16) . . ?
C65 C70 C69 118.8(16) . . ?
C69 C68 C67 123.6(13) . . ?
C69 C68 H68 118.2 . . ?
C67 C68 H68 118.2 . . ?
C68 C67 C66 117.7(15) . . ?
C68 C67 H67 121.2 . . ?
C66 C67 H67 121.2 . . ?
N12 C66 C67 120.0(15) . . ?
N12 C66 H66 120.0 . . ?
C67 C66 H66 120.0 . . ?
N15 C89 C94 120.0(8) . . ?
N15 C89 C88 121.3(11) . . ?
C94 C89 C88 118.7(11) . . ?
C96 C95 C88 122.9(11) . . ?
C96 C95 H95 118.6 . . ?
C88 C95 H95 118.6 . . ?
C95 C96 C93 120.6(11) . . ?
C95 C96 H96 119.7 . . ?
C93 C96 H96 119.7 . . ?
C93 C92 C91 122.9(9) . . ?
C93 C92 H92 118.6 . . ?
C91 C92 H92 118.6 . . ?
O2 C98 C97 107(3) . . ?
O2 C98 H98A 110.3 . . ?
C97 C98 H98A 110.3 . . ?
O2 C98 H98B 110.3 . . ?
C97 C98 H98B 110.3 . . ?
H98A C98 H98B 108.6 . . ?
O1 C97 C98 97(2) . . ?
O1 C97 H97A 112.4 . . ?
C98 C97 H97A 112.4 . . ?
O1 C97 H97B 112.4 . . ?
C98 C97 H97B 112.4 . . ?
H97A C97 H97B 109.9 . . ?
C98 O2 H2A 109.5 . . ?
C97 O1 H1A 109.5 . . ?
C99 O3 C100 53.1(14) . . ?
O3 C99 C100 80(2) . . ?
O6 C102 C101 110(4) . . ?
O5 C101 C102 121(4) . . ?
O4 C100 C99 106(4) . . ?
O4 C100 O3 121(4) . . ?
C99 C100 O3 46.6(12) . . ?

loop_
_geom_bond_atom_site_label_1
_geom_bond_atom_site_label_2
_geom_bond_distance
_geom_bond_site_symmetry_2
_geom_bond_publ_flag
In8 N15 2.314(7) . ?
In8 N16 2.335(7) . ?
In8 S5 2.524(2) . ?
In8 S7 2.546(2) . ?
In8 Cl8 2.564(2) . ?
In8 S8 2.657(2) . ?
In5 N9 2.326(7) . ?
In5 N10 2.327(7) . ?
In5 Cl5 2.532(2) . ?
In5 S6 2.535(2) . ?
In5 S8 2.548(2) . ?
In5 S5 2.670(2) . ?
In4 N7 2.329(7) . ?
In4 N8 2.346(7) . ?
In4 S1 2.520(2) . ?
In4 Cl4 2.532(2) . ?
In4 S3 2.556(2) . ?
In4 S4 2.686(2) . ?
In3 N6 2.321(8) . ?
In3 N5 2.342(7) . ?
In3 Cl3 2.519(2) . ?
In3 S3 2.523(2) . ?
In3 S4 2.562(2) . ?
In3 S2 2.632(2) . ?
In2 N3 2.304(8) . ?
In2 N4 2.363(7) . ?
In2 Cl2 2.497(3) . ?
In2 S2 2.539(3) . ?
In2 S1 2.553(2) . ?
In2 S3 2.695(2) . ?
In1 N2 2.291(8) . ?
In1 N1 2.333(8) . ?
In1 S4 2.504(2) . ?
In1 S2 2.565(2) . ?
In1 Cl1 2.594(3) . ?
In1 S1 2.658(3) . ?
In7 N13 2.324(7) . ?
In7 N14 2.343(7) . ?
In7 S7 2.534(2) . ?
In7 S8 2.536(2) . ?
In7 Cl7 2.543(3) . ?
In7 S6 2.671(3) . ?
In6 N12 2.293(9) . ?
In6 N11 2.329(8) . ?
In6 S6 2.520(2) . ?
In6 S5 2.541(2) . ?
In6 Cl6 2.541(3) . ?
In6 S7 2.674(3) . ?
N7 C37 1.305(11) . ?
N7 C41 1.352(10) . ?
N8 C42 1.313(11) . ?
N8 C46 1.355(10) . ?
N4 C22 1.339(12) . ?
N4 C18 1.350(11) . ?
N5 C25 1.327(12) . ?
N5 C29 1.348(11) . ?
N6 C30 1.333(12) . ?
N6 C34 1.355(12) . ?
N2 C6 1.322(12) . ?
N2 C10 1.331(12) . ?
N1 C1 1.311(12) . ?
N1 C5 1.363(12) . ?
N9 C49 1.325(11) . ?
N9 C53 1.349(12) . ?
N10 C54 1.312(11) . ?
N10 C58 1.353(11) . ?
N14 C78 1.287(12) . ?
N14 C82 1.345(12) . ?
N13 C73 1.307(12) . ?
N13 C77 1.385(11) . ?
N15 C85 1.321(12) . ?
N15 C89 1.347(13) . ?
N16 C90 1.323(13) . ?
N16 C94 1.369(12) . ?
N3 C13 1.319(11) . ?
N3 C17 1.381(11) . ?
N12 C66 1.334(18) . ?
N12 C70 1.379(19) . ?
N11 C61 1.329(15) . ?
N11 C65 1.347(15) . ?
C37 C38 1.372(13) . ?
C37 H37 0.9400 . ?
C38 C39 1.403(14) . ?
C38 H38 0.9400 . ?
C39 C40 1.393(13) . ?
C39 H39 0.9400 . ?
C40 C41 1.411(12) . ?
C40 C47 1.446(13) . ?
C41 C46 1.439(12) . ?
C47 C48 1.344(14) . ?
C47 H47 0.9400 . ?
C48 C45 1.413(13) . ?
C48 H48 0.9400 . ?
C45 C44 1.400(14) . ?
C45 C46 1.441(11) . ?
C44 C43 1.358(14) . ?
C44 H44 0.9400 . ?
C43 C42 1.412(12) . ?
C43 H43 0.9400 . ?
C42 H42 0.9400 . ?
C25 C26 1.420(13) . ?
C25 H25 0.9400 . ?
C22 C21 1.408(13) . ?
C22 C17 1.429(13) . ?
C21 C20 1.388(15) . ?
C21 C24 1.416(16) . ?
C20 C19 1.357(16) . ?
C20 H20 0.9400 . ?
C19 C18 1.419(14) . ?
C19 H19 0.9400 . ?
C18 H18 0.9400 . ?
C24 C23 1.319(16) . ?
C24 H24 0.9400 . ?
C26 C27 1.342(15) . ?
C26 H26 0.9400 . ?
C27 C28 1.386(16) . ?
C27 H27 0.9400 . ?
C28 C29 1.414(13) . ?
C28 C35 1.443(15) . ?
C29 C34 1.444(14) . ?
C34 C33 1.424(13) . ?
C30 C31 1.347(15) . ?
C30 H30 0.9400 . ?
C1 C2 1.404(15) . ?
C1 H1 0.9400 . ?
C2 C3 1.371(16) . ?
C2 H2 0.9400 . ?
C3 C4 1.362(15) . ?
C3 H3 0.9400 . ?
C4 C5 1.450(14) . ?
C4 C11 1.452(15) . ?
C5 C10 1.408(14) . ?
C10 C9 1.413(14) . ?
C9 C12 1.377(15) . ?
C9 C8 1.403(15) . ?
C6 C7 1.364(15) . ?
C6 H6 0.9400 . ?
C7 C8 1.329(16) . ?
C7 H7 0.9400 . ?
C94 C89 1.410(14) . ?
C94 C93 1.437(13) . ?
C93 C92 1.349(17) . ?
C93 C96 1.414(17) . ?
C90 C91 1.405(14) . ?
C90 H90 0.9400 . ?
C91 C92 1.378(18) . ?
C91 H91 0.9400 . ?
C49 C50 1.394(13) . ?
C49 H49 0.9400 . ?
C50 C51 1.345(16) . ?
C50 H50 0.9400 . ?
C51 C52 1.384(15) . ?
C51 H51 0.9400 . ?
C52 C53 1.411(13) . ?
C52 C59 1.437(16) . ?
C53 C58 1.449(12) . ?
C59 C60 1.337(16) . ?
C59 H59 0.9400 . ?
C60 C57 1.420(15) . ?
C60 H60 0.9400 . ?
C58 C57 1.407(13) . ?
C54 C55 1.389(15) . ?
C54 H54 0.9400 . ?
C55 C56 1.359(16) . ?
C55 H55 0.9400 . ?
C56 C57 1.381(15) . ?
C56 H56 0.9400 . ?
C85 C86 1.379(14) . ?
C85 H85 0.9400 . ?
C86 C87 1.335(18) . ?
C86 H86 0.9400 . ?
C87 C88 1.397(18) . ?
C87 H87 0.9400 . ?
C88 C95 1.432(18) . ?
C88 C89 1.434(13) . ?
C82 C81 1.403(13) . ?
C82 C77 1.439(14) . ?
C77 C76 1.405(12) . ?
C81 C80 1.387(15) . ?
C81 C84 1.430(15) . ?
C84 C83 1.311(16) . ?
C84 H84 0.9400 . ?
C11 C12 1.349(15) . ?
C11 H11 0.9400 . ?
C12 H12 0.9400 . ?
C8 H8 0.9400 . ?
C13 C14 1.387(15) . ?
C13 H13 0.9400 . ?
C14 C15 1.345(15) . ?
C14 H14 0.9400 . ?
C15 C16 1.400(15) . ?
C15 H15 0.9400 . ?
C16 C17 1.396(14) . ?
C16 C23 1.438(15) . ?
C23 H23 0.9400 . ?
C31 C32 1.343(18) . ?
C31 H31 0.9400 . ?
C32 C33 1.398(17) . ?
C32 H32 0.9400 . ?
C33 C36 1.393(17) . ?
C36 C35 1.369(18) . ?
C36 H36 0.9400 . ?
C35 H35 0.9400 . ?
C73 C74 1.407(14) . ?
C73 H73 0.9400 . ?
C74 C75 1.362(16) . ?
C74 H74 0.9400 . ?
C75 C76 1.404(15) . ?
C75 H75 0.9400 . ?
C76 C83 1.437(15) . ?
C83 H83 0.9400 . ?
C80 C79 1.380(16) . ?
C80 H80 0.9400 . ?
C79 C78 1.401(14) . ?
C79 H79 0.9400 . ?
C78 H78 0.9400 . ?
C61 C62 1.395(15) . ?
C61 H61 0.9400 . ?
C62 C63 1.30(2) . ?
C62 H62 0.9400 . ?
C63 C64 1.42(3) . ?
C63 H63 0.9400 . ?
C64 C71 1.43(3) . ?
C64 C65 1.47(2) . ?
C65 C70 1.40(2) . ?
C71 C72 1.35(3) . ?
C71 H71 0.9400 . ?
C72 C69 1.41(2) . ?
C72 H72 0.9400 . ?
C69 C68 1.35(2) . ?
C69 C70 1.436(17) . ?
C68 C67 1.40(2) . ?
C68 H68 0.9400 . ?
C67 C66 1.453(16) . ?
C67 H67 0.9400 . ?
C66 H66 0.9400 . ?
C95 C96 1.359(19) . ?
C95 H95 0.9400 . ?
C96 H96 0.9400 . ?
C92 H92 0.9400 . ?
C98 O2 1.42(4) . ?
C98 C97 1.53(4) . ?
C98 H98A 0.9800 . ?
C98 H98B 0.9800 . ?
C97 O1 1.45(5) . ?
C97 H97A 0.9800 . ?
C97 H97B 0.9800 . ?
O2 H2A 0.8300 . ?
O1 H1A 0.8300 . ?
O3 C99 1.41(4) . ?
O3 C100 1.91(5) . ?
C99 C100 1.55(5) . ?
O5 C101 1.45(7) . ?
C102 O6 1.43(8) . ?
C102 C101 1.54(7) . ?
C100 O4 1.44(8) . ?

loop_
_geom_torsion_atom_site_label_1
_geom_torsion_atom_site_label_2
_geom_torsion_atom_site_label_3
_geom_torsion_atom_site_label_4
_geom_torsion
_geom_torsion_site_symmetry_1
_geom_torsion_site_symmetry_2
_geom_torsion_site_symmetry_3
_geom_torsion_site_symmetry_4
_geom_torsion_publ_flag
N6 In3 S3 In4 -158.3(8) . . . . ?
N5 In3 S3 In4 -178.93(19) . . . . ?
Cl3 In3 S3 In4 98.18(7) . . . . ?
S4 In3 S3 In4 0.10(7) . . . . ?
S2 In3 S3 In4 -91.55(7) . . . . ?
N6 In3 S3 In2 -72.4(8) . . . . ?
N5 In3 S3 In2 -93.03(19) . . . . ?
Cl3 In3 S3 In2 -175.92(7) . . . . ?
S4 In3 S3 In2 86.00(7) . . . . ?
S2 In3 S3 In2 -5.64(7) . . . . ?
N7 In4 S3 In3 -82.93(18) . . . . ?
N8 In4 S3 In3 -99.1(10) . . . . ?
S1 In4 S3 In3 90.24(8) . . . . ?
Cl4 In4 S3 In3 -172.71(7) . . . . ?
S4 In4 S3 In3 -0.09(7) . . . . ?
N7 In4 S3 In2 -172.07(18) . . . . ?
N8 In4 S3 In2 171.7(10) . . . . ?
S1 In4 S3 In2 1.11(7) . . . . ?
Cl4 In4 S3 In2 98.16(7) . . . . ?
S4 In4 S3 In2 -89.23(7) . . . . ?
N3 In2 S3 In3 172.60(18) . . . . ?
N4 In2 S3 In3 102.0(2) . . . . ?
Cl2 In2 S3 In3 147.5(6) . . . . ?
S2 In2 S3 In3 5.85(7) . . . . ?
S1 In2 S3 In3 -89.73(7) . . . . ?
N3 In2 S3 In4 -98.76(18) . . . . ?
N4 In2 S3 In4 -169.3(2) . . . . ?
Cl2 In2 S3 In4 -123.9(6) . . . . ?
S2 In2 S3 In4 94.49(7) . . . . ?
S1 In2 S3 In4 -1.09(7) . . . . ?
N13 In7 S8 In5 82.7(2) . . . . ?
N14 In7 S8 In5 73.8(12) . . . . ?
S7 In7 S8 In5 -90.60(8) . . . . ?
Cl7 In7 S8 In5 169.69(8) . . . . ?
S6 In7 S8 In5 -1.42(7) . . . . ?
N13 In7 S8 In8 173.3(2) . . . . ?
N14 In7 S8 In8 164.4(12) . . . . ?
S7 In7 S8 In8 0.06(8) . . . . ?
Cl7 In7 S8 In8 -99.65(8) . . . . ?
S6 In7 S8 In8 89.24(7) . . . . ?
N9 In5 S8 In7 178.64(18) . . . . ?
N10 In5 S8 In7 168.6(8) . . . . ?
Cl5 In5 S8 In7 -92.80(8) . . . . ?
S6 In5 S8 In7 1.51(7) . . . . ?
S5 In5 S8 In7 93.16(7) . . . . ?
N9 In5 S8 In8 94.02(18) . . . . ?
N10 In5 S8 In8 84.0(8) . . . . ?
Cl5 In5 S8 In8 -177.42(7) . . . . ?
S6 In5 S8 In8 -83.11(7) . . . . ?
S5 In5 S8 In8 8.54(6) . . . . ?
N15 In8 S8 In7 96.3(2) . . . . ?
N16 In8 S8 In7 168.6(2) . . . . ?
S5 In8 S8 In7 -96.41(7) . . . . ?
S7 In8 S8 In7 -0.06(8) . . . . ?
Cl8 In8 S8 In7 131.6(6) . . . . ?
N15 In8 S8 In5 -176.3(2) . . . . ?
N16 In8 S8 In5 -104.1(2) . . . . ?
S5 In8 S8 In5 -9.04(7) . . . . ?
S7 In8 S8 In5 87.31(8) . . . . ?
Cl8 In8 S8 In5 -141.0(6) . . . . ?
N13 In7 S7 In8 -152.0(8) . . . . ?
N14 In7 S7 In8 -176.9(2) . . . . ?
S8 In7 S7 In8 -0.07(8) . . . . ?
Cl7 In7 S7 In8 94.39(9) . . . . ?
S6 In7 S7 In8 -92.32(7) . . . . ?
N13 In7 S7 In6 -68.3(8) . . . . ?
N14 In7 S7 In6 -93.2(2) . . . . ?
S8 In7 S7 In6 83.69(7) . . . . ?
Cl7 In7 S7 In6 178.15(8) . . . . ?
S6 In7 S7 In6 -8.57(6) . . . . ?
N15 In8 S7 In7 -91.52(18) . . . . ?
N16 In8 S7 In7 -109.9(9) . . . . ?
S5 In8 S7 In7 89.53(8) . . . . ?
Cl8 In8 S7 In7 -174.80(8) . . . . ?
S8 In8 S7 In7 0.06(8) . . . . ?
N15 In8 S7 In6 178.08(18) . . . . ?
N16 In8 S7 In6 159.7(9) . . . . ?
S5 In8 S7 In6 -0.87(7) . . . . ?
Cl8 In8 S7 In6 94.80(7) . . . . ?
S8 In8 S7 In6 -90.34(7) . . . . ?
N12 In6 S7 In7 177.7(3) . . . . ?
N11 In6 S7 In7 106.1(3) . . . . ?
S6 In6 S7 In7 9.08(7) . . . . ?
S5 In6 S7 In7 -86.14(7) . . . . ?
Cl6 In6 S7 In7 128.0(6) . . . . ?
N12 In6 S7 In8 -95.3(3) . . . . ?
N11 In6 S7 In8 -166.9(3) . . . . ?
S6 In6 S7 In8 96.09(7) . . . . ?
S5 In6 S7 In8 0.86(7) . . . . ?
Cl6 In6 S7 In8 -145.0(6) . . . . ?
N12 In6 S6 In5 -176.9(11) . . . . ?
N11 In6 S6 In5 179.8(2) . . . . ?
S5 In6 S6 In5 -0.64(8) . . . . ?
Cl6 In6 S6 In5 94.81(11) . . . . ?
S7 In6 S6 In5 -93.43(8) . . . . ?
N12 In6 S6 In7 -92.1(11) . . . . ?
N11 In6 S6 In7 -95.4(2) . . . . ?
S5 In6 S6 In7 84.18(7) . . . . ?
Cl6 In6 S6 In7 179.63(10) . . . . ?
S7 In6 S6 In7 -8.61(6) . . . . ?
N9 In5 S6 In6 -76.7(9) . . . . ?
N10 In5 S6 In6 -88.08(17) . . . . ?
Cl5 In5 S6 In6 -172.10(8) . . . . ?
S8 In5 S6 In6 89.17(8) . . . . ?
S5 In5 S6 In6 0.61(8) . . . . ?
N9 In5 S6 In7 -167.3(9) . . . . ?
N10 In5 S6 In7 -178.68(17) . . . . ?
Cl5 In5 S6 In7 97.29(7) . . . . ?
S8 In5 S6 In7 -1.43(7) . . . . ?
S5 In5 S6 In7 -90.00(7) . . . . ?
N13 In7 S6 In6 176.64(19) . . . . ?
N14 In7 S6 In6 104.7(2) . . . . ?
S7 In7 S6 In6 9.09(7) . . . . ?
S8 In7 S6 In6 -86.64(7) . . . . ?
Cl7 In7 S6 In6 150.3(5) . . . . ?
N13 In7 S6 In5 -95.28(19) . . . . ?
N14 In7 S6 In5 -167.2(2) . . . . ?
S7 In7 S6 In5 97.17(7) . . . . ?
S8 In7 S6 In5 1.43(7) . . . . ?
Cl7 In7 S6 In5 -121.6(5) . . . . ?
N7 In4 S1 In2 151.5(6) . . . . ?
N8 In4 S1 In2 -179.49(18) . . . . ?
Cl4 In4 S1 In2 -97.80(8) . . . . ?
S3 In4 S1 In2 -1.16(8) . . . . ?
S4 In4 S1 In2 90.21(7) . . . . ?
N7 In4 S1 In1 66.7(7) . . . . ?
N8 In4 S1 In1 95.66(18) . . . . ?
Cl4 In4 S1 In1 177.35(7) . . . . ?
S3 In4 S1 In1 -86.02(7) . . . . ?
S4 In4 S1 In1 5.35(7) . . . . ?
N3 In2 S1 In4 89.15(19) . . . . ?
N4 In2 S1 In4 88.5(9) . . . . ?
Cl2 In2 S1 In4 174.52(9) . . . . ?
S2 In2 S1 In4 -88.17(8) . . . . ?
S3 In2 S1 In4 1.10(7) . . . . ?
N3 In2 S1 In1 178.32(19) . . . . ?
N4 In2 S1 In1 177.6(9) . . . . ?
Cl2 In2 S1 In1 -96.32(9) . . . . ?
S2 In2 S1 In1 0.99(7) . . . . ?
S3 In2 S1 In1 90.26(7) . . . . ?
N2 In1 S1 In4 -176.8(2) . . . . ?
N1 In1 S1 In4 -104.9(2) . . . . ?
S4 In1 S1 In4 -5.74(7) . . . . ?
S2 In1 S1 In4 88.82(7) . . . . ?
Cl1 In1 S1 In4 -136.3(4) . . . . ?
N2 In1 S1 In2 93.4(2) . . . . ?
N1 In1 S1 In2 165.3(2) . . . . ?
S4 In1 S1 In2 -95.55(7) . . . . ?
S2 In1 S1 In2 -0.98(7) . . . . ?
Cl1 In1 S1 In2 133.9(4) . . . . ?
N15 In8 S5 In6 -174.3(8) . . . . ?
N16 In8 S5 In6 -175.07(19) . . . . ?
S7 In8 S5 In6 0.91(7) . . . . ?
Cl8 In8 S5 In6 -91.74(7) . . . . ?
S8 In8 S5 In6 93.39(7) . . . . ?
N15 In8 S5 In5 100.9(8) . . . . ?
N16 In8 S5 In5 100.16(19) . . . . ?
S7 In8 S5 In5 -83.86(7) . . . . ?
Cl8 In8 S5 In5 -176.51(7) . . . . ?
S8 In8 S5 In5 8.62(6) . . . . ?
N12 In6 S5 In8 89.0(2) . . . . ?
N11 In6 S5 In8 87.8(11) . . . . ?
S6 In6 S5 In8 -90.30(8) . . . . ?
Cl6 In6 S5 In8 173.87(8) . . . . ?
S7 In6 S5 In8 -0.86(7) . . . . ?
N12 In6 S5 In5 179.9(2) . . . . ?
N11 In6 S5 In5 178.7(11) . . . . ?
S6 In6 S5 In5 0.61(8) . . . . ?
Cl6 In6 S5 In5 -95.22(8) . . . . ?
S7 In6 S5 In5 90.05(6) . . . . ?
N9 In5 S5 In8 -105.15(19) . . . . ?
N10 In5 S5 In8 -177.05(18) . . . . ?
Cl5 In5 S5 In8 -147.9(5) . . . . ?
S6 In5 S5 In8 86.31(8) . . . . ?
S8 In5 S5 In8 -8.99(7) . . . . ?
N9 In5 S5 In6 167.93(19) . . . . ?
N10 In5 S5 In6 96.04(17) . . . . ?
Cl5 In5 S5 In6 125.2(5) . . . . ?
S6 In5 S5 In6 -0.60(8) . . . . ?
S8 In5 S5 In6 -95.91(7) . . . . ?
N3 In2 S2 In1 -169.6(8) . . . . ?
N4 In2 S2 In1 179.66(19) . . . . ?
Cl2 In2 S2 In1 93.74(8) . . . . ?
S1 In2 S2 In1 -1.03(8) . . . . ?
S3 In2 S2 In1 -91.14(7) . . . . ?
N3 In2 S2 In3 -84.1(8) . . . . ?
N4 In2 S2 In3 -94.81(19) . . . . ?
Cl2 In2 S2 In3 179.27(8) . . . . ?
S1 In2 S2 In3 84.50(7) . . . . ?
S3 In2 S2 In3 -5.61(7) . . . . ?
N2 In1 S2 In2 -86.1(2) . . . . ?
N1 In1 S2 In2 -76.1(8) . . . . ?
S4 In1 S2 In2 92.42(8) . . . . ?
Cl1 In1 S2 In2 -170.14(9) . . . . ?
S1 In1 S2 In2 0.98(7) . . . . ?
N2 In1 S2 In3 -176.4(2) . . . . ?
N1 In1 S2 In3 -166.4(8) . . . . ?
S4 In1 S2 In3 2.10(8) . . . . ?
Cl1 In1 S2 In3 99.54(9) . . . . ?
S1 In1 S2 In3 -89.34(7) . . . . ?
N6 In3 S2 In2 173.2(2) . . . . ?
N5 In3 S2 In2 102.12(18) . . . . ?
Cl3 In3 S2 In2 137.0(3) . . . . ?
S3 In3 S2 In2 5.99(7) . . . . ?
S4 In3 S2 In2 -89.11(8) . . . . ?
N6 In3 S2 In1 -99.7(2) . . . . ?
N5 In3 S2 In1 -170.82(18) . . . . ?
Cl3 In3 S2 In1 -135.9(3) . . . . ?
S3 In3 S2 In1 93.05(7) . . . . ?
S4 In3 S2 In1 -2.04(8) . . . . ?
N2 In1 S4 In3 168.4(13) . . . . ?
N1 In1 S4 In3 175.1(2) . . . . ?
S2 In1 S4 In3 -2.15(8) . . . . ?
Cl1 In1 S4 In3 -99.12(10) . . . . ?
S1 In1 S4 In3 90.43(7) . . . . ?
N2 In1 S4 In4 83.3(13) . . . . ?
N1 In1 S4 In4 90.0(2) . . . . ?
S2 In1 S4 In4 -87.19(8) . . . . ?
Cl1 In1 S4 In4 175.84(9) . . . . ?
S1 In1 S4 In4 5.39(7) . . . . ?
N6 In3 S4 In1 85.8(2) . . . . ?
N5 In3 S4 In1 86.0(10) . . . . ?
Cl3 In3 S4 In1 172.79(7) . . . . ?
S3 In3 S4 In1 -89.08(8) . . . . ?
S2 In3 S4 In1 2.09(8) . . . . ?
N6 In3 S4 In4 174.8(2) . . . . ?
N5 In3 S4 In4 175.0(10) . . . . ?
Cl3 In3 S4 In4 -98.22(7) . . . . ?
S3 In3 S4 In4 -0.09(7) . . . . ?
S2 In3 S4 In4 91.08(7) . . . . ?
N7 In4 S4 In1 -172.61(18) . . . . ?
N8 In4 S4 In1 -101.64(17) . . . . ?
S1 In4 S4 In1 -5.68(7) . . . . ?
Cl4 In4 S4 In1 -136.2(4) . . . . ?
S3 In4 S4 In1 88.51(7) . . . . ?
N7 In4 S4 In3 98.97(17) . . . . ?
N8 In4 S4 In3 169.94(17) . . . . ?
S1 In4 S4 In3 -94.10(7) . . . . ?
Cl4 In4 S4 In3 135.4(4) . . . . ?
S3 In4 S4 In3 0.09(7) . . . . ?
N8 In4 N7 C37 -177.4(8) . . . . ?
S1 In4 N7 C37 -146.8(6) . . . . ?
Cl4 In4 N7 C37 101.6(7) . . . . ?
S3 In4 N7 C37 5.6(7) . . . . ?
S4 In4 N7 C37 -84.6(7) . . . . ?
N8 In4 N7 C41 -0.1(5) . . . . ?
S1 In4 N7 C41 30.6(11) . . . . ?
Cl4 In4 N7 C41 -81.1(6) . . . . ?
S3 In4 N7 C41 -177.1(5) . . . . ?
S4 In4 N7 C41 92.7(6) . . . . ?
N7 In4 N8 C42 -172.2(8) . . . . ?
S1 In4 N8 C42 15.3(8) . . . . ?
Cl4 In4 N8 C42 -80.4(7) . . . . ?
S3 In4 N8 C42 -155.3(8) . . . . ?
S4 In4 N8 C42 105.6(7) . . . . ?
N7 In4 N8 C46 -2.2(6) . . . . ?
S1 In4 N8 C46 -174.7(6) . . . . ?
Cl4 In4 N8 C46 89.6(6) . . . . ?
S3 In4 N8 C46 14.7(14) . . . . ?
S4 In4 N8 C46 -84.4(6) . . . . ?
N3 In2 N4 C22 0.2(6) . . . . ?
Cl2 In2 N4 C22 -86.1(6) . . . . ?
S2 In2 N4 C22 177.5(6) . . . . ?
S1 In2 N4 C22 0.9(14) . . . . ?
S3 In2 N4 C22 88.3(6) . . . . ?
N3 In2 N4 C18 178.3(8) . . . . ?
Cl2 In2 N4 C18 92.1(7) . . . . ?
S2 In2 N4 C18 -4.3(8) . . . . ?
S1 In2 N4 C18 179.1(7) . . . . ?
S3 In2 N4 C18 -93.5(7) . . . . ?
N6 In3 N5 C25 175.7(8) . . . . ?
Cl3 In3 N5 C25 87.2(8) . . . . ?
S3 In3 N5 C25 -9.4(8) . . . . ?
S4 In3 N5 C25 175.5(7) . . . . ?
S2 In3 N5 C25 -100.2(8) . . . . ?
N6 In3 N5 C29 0.2(6) . . . . ?
Cl3 In3 N5 C29 -88.2(6) . . . . ?
S3 In3 N5 C29 175.1(6) . . . . ?
S4 In3 N5 C29 0.1(15) . . . . ?
S2 In3 N5 C29 84.4(6) . . . . ?
N5 In3 N6 C30 175.9(9) . . . . ?
Cl3 In3 N6 C30 -101.0(8) . . . . ?
S3 In3 N6 C30 154.1(8) . . . . ?
S4 In3 N6 C30 -4.1(9) . . . . ?
S2 In3 N6 C30 86.6(8) . . . . ?
N5 In3 N6 C34 1.2(6) . . . . ?
Cl3 In3 N6 C34 84.3(6) . . . . ?
S3 In3 N6 C34 -20.6(13) . . . . ?
S4 In3 N6 C34 -178.9(6) . . . . ?
S2 In3 N6 C34 -88.2(6) . . . . ?
N1 In1 N2 C6 -179.6(9) . . . . ?
S4 In1 N2 C6 -172.7(10) . . . . ?
S2 In1 N2 C6 -2.2(8) . . . . ?
Cl1 In1 N2 C6 93.7(8) . . . . ?
S1 In1 N2 C6 -94.4(8) . . . . ?
N1 In1 N2 C10 -2.6(7) . . . . ?
S4 In1 N2 C10 4.4(18) . . . . ?
S2 In1 N2 C10 174.9(7) . . . . ?
Cl1 In1 N2 C10 -89.2(7) . . . . ?
S1 In1 N2 C10 82.6(7) . . . . ?
N2 In1 N1 C1 177.8(9) . . . . ?
S4 In1 N1 C1 -1.0(9) . . . . ?
S2 In1 N1 C1 167.4(7) . . . . ?
Cl1 In1 N1 C1 -97.2(9) . . . . ?
S1 In1 N1 C1 89.3(9) . . . . ?
N2 In1 N1 C5 3.0(6) . . . . ?
S4 In1 N1 C5 -175.9(6) . . . . ?
S2 In1 N1 C5 -7.5(13) . . . . ?
Cl1 In1 N1 C5 87.9(6) . . . . ?
S1 In1 N1 C5 -85.6(6) . . . . ?
N10 In5 N9 C49 180.0(8) . . . . ?
Cl5 In5 N9 C49 -95.9(7) . . . . ?
S6 In5 N9 C49 168.0(7) . . . . ?
S8 In5 N9 C49 2.2(7) . . . . ?
S5 In5 N9 C49 90.2(7) . . . . ?
N10 In5 N9 C53 2.7(6) . . . . ?
Cl5 In5 N9 C53 86.8(6) . . . . ?
S6 In5 N9 C53 -9.3(14) . . . . ?
S8 In5 N9 C53 -175.1(6) . . . . ?
S5 In5 N9 C53 -87.1(6) . . . . ?
N9 In5 N10 C54 176.9(8) . . . . ?
Cl5 In5 N10 C54 87.2(7) . . . . ?
S6 In5 N10 C54 -5.5(7) . . . . ?
S8 In5 N10 C54 -172.6(6) . . . . ?
S5 In5 N10 C54 -97.2(7) . . . . ?
N9 In5 N10 C58 -1.6(5) . . . . ?
Cl5 In5 N10 C58 -91.2(6) . . . . ?
S6 In5 N10 C58 176.0(5) . . . . ?
S8 In5 N10 C58 8.9(12) . . . . ?
S5 In5 N10 C58 84.4(6) . . . . ?
N13 In7 N14 C78 176.4(11) . . . . ?
S7 In7 N14 C78 -9.9(11) . . . . ?
S8 In7 N14 C78 -174.3(9) . . . . ?
Cl7 In7 N14 C78 89.2(10) . . . . ?
S6 In7 N14 C78 -98.4(10) . . . . ?
N13 In7 N14 C82 -11.6(8) . . . . ?
S7 In7 N14 C82 162.0(8) . . . . ?
S8 In7 N14 C82 -2.3(19) . . . . ?
Cl7 In7 N14 C82 -98.8(8) . . . . ?
S6 In7 N14 C82 73.6(8) . . . . ?
N14 In7 N13 C73 -177.3(9) . . . . ?
S7 In7 N13 C73 156.5(7) . . . . ?
S8 In7 N13 C73 4.6(8) . . . . ?
Cl7 In7 N13 C73 -88.5(8) . . . . ?
S6 In7 N13 C73 96.2(8) . . . . ?
N14 In7 N13 C77 10.2(6) . . . . ?
S7 In7 N13 C77 -16.0(13) . . . . ?
S8 In7 N13 C77 -167.9(6) . . . . ?
Cl7 In7 N13 C77 99.0(6) . . . . ?
S6 In7 N13 C77 -76.3(6) . . . . ?
N16 In8 N15 C85 -178.2(8) . . . . ?
S5 In8 N15 C85 -178.9(6) . . . . ?
S7 In8 N15 C85 5.8(7) . . . . ?
Cl8 In8 N15 C85 97.1(7) . . . . ?
S8 In8 N15 C85 -86.9(7) . . . . ?
N16 In8 N15 C89 7.9(6) . . . . ?
S5 In8 N15 C89 7.1(13) . . . . ?
S7 In8 N15 C89 -168.1(6) . . . . ?
Cl8 In8 N15 C89 -76.9(6) . . . . ?
S8 In8 N15 C89 99.1(6) . . . . ?
N15 In8 N16 C90 -179.7(8) . . . . ?
S5 In8 N16 C90 0.1(8) . . . . ?
S7 In8 N16 C90 -160.6(7) . . . . ?
Cl8 In8 N16 C90 -94.7(8) . . . . ?
S8 In8 N16 C90 89.4(8) . . . . ?
N15 In8 N16 C94 -7.5(6) . . . . ?
S5 In8 N16 C94 172.3(6) . . . . ?
S7 In8 N16 C94 11.7(14) . . . . ?
Cl8 In8 N16 C94 77.5(6) . . . . ?
S8 In8 N16 C94 -98.4(6) . . . . ?
N4 In2 N3 C13 -178.4(8) . . . . ?
Cl2 In2 N3 C13 -91.7(8) . . . . ?
S2 In2 N3 C13 170.3(7) . . . . ?
S1 In2 N3 C13 1.7(8) . . . . ?
S3 In2 N3 C13 91.7(8) . . . . ?
N4 In2 N3 C17 0.0(6) . . . . ?
Cl2 In2 N3 C17 86.8(6) . . . . ?
S2 In2 N3 C17 -11.3(13) . . . . ?
S1 In2 N3 C17 -179.8(6) . . . . ?
S3 In2 N3 C17 -89.9(6) . . . . ?
N11 In6 N12 C66 177.3(10) . . . . ?
S6 In6 N12 C66 173.8(8) . . . . ?
S5 In6 N12 C66 -2.4(9) . . . . ?
Cl6 In6 N12 C66 -96.8(9) . . . . ?
S7 In6 N12 C66 90.4(9) . . . . ?
N11 In6 N12 C70 -5.1(8) . . . . ?
S6 In6 N12 C70 -8.6(18) . . . . ?
S5 In6 N12 C70 175.2(8) . . . . ?
Cl6 In6 N12 C70 80.8(8) . . . . ?
S7 In6 N12 C70 -92.0(8) . . . . ?
N12 In6 N11 C61 -179.4(10) . . . . ?
S6 In6 N11 C61 -0.1(10) . . . . ?
S5 In6 N11 C61 -178.2(8) . . . . ?
Cl6 In6 N11 C61 94.6(10) . . . . ?
S7 In6 N11 C61 -88.9(10) . . . . ?
N12 In6 N11 C65 5.0(7) . . . . ?
S6 In6 N11 C65 -175.7(7) . . . . ?
S5 In6 N11 C65 6.2(17) . . . . ?
Cl6 In6 N11 C65 -81.0(8) . . . . ?
S7 In6 N11 C65 95.5(8) . . . . ?
C41 N7 C37 C38 -1.3(14) . . . . ?
In4 N7 C37 C38 176.1(7) . . . . ?
N7 C37 C38 C39 1.7(15) . . . . ?
C37 C38 C39 C40 -0.1(14) . . . . ?
C38 C39 C40 C41 -1.8(13) . . . . ?
C38 C39 C40 C47 176.1(9) . . . . ?
C37 N7 C41 C40 -0.9(12) . . . . ?
In4 N7 C41 C40 -178.4(6) . . . . ?
C37 N7 C41 C46 179.8(8) . . . . ?
In4 N7 C41 C46 2.3(9) . . . . ?
C39 C40 C41 N7 2.4(13) . . . . ?
C47 C40 C41 N7 -175.7(8) . . . . ?
C39 C40 C41 C46 -178.3(8) . . . . ?
C47 C40 C41 C46 3.6(12) . . . . ?
C39 C40 C47 C48 -179.6(10) . . . . ?
C41 C40 C47 C48 -1.7(14) . . . . ?
C40 C47 C48 C45 -1.9(15) . . . . ?
C47 C48 C45 C44 177.8(10) . . . . ?
C47 C48 C45 C46 3.5(14) . . . . ?
C42 N8 C46 C41 174.9(8) . . . . ?
In4 N8 C46 C41 4.3(10) . . . . ?
C42 N8 C46 C45 -6.9(13) . . . . ?
In4 N8 C46 C45 -177.5(6) . . . . ?
N7 C41 C46 N8 -4.5(11) . . . . ?
C40 C41 C46 N8 176.2(7) . . . . ?
N7 C41 C46 C45 177.2(7) . . . . ?
C40 C41 C46 C45 -2.1(12) . . . . ?
C44 C45 C46 N8 5.6(13) . . . . ?
C48 C45 C46 N8 -179.7(8) . . . . ?
C44 C45 C46 C41 -176.2(8) . . . . ?
C48 C45 C46 C41 -1.5(12) . . . . ?
C48 C45 C44 C43 -176.2(10) . . . . ?
C46 C45 C44 C43 -1.8(15) . . . . ?
C45 C44 C43 C42 -0.6(16) . . . . ?
C46 N8 C42 C43 4.3(15) . . . . ?
In4 N8 C42 C43 174.0(7) . . . . ?
C44 C43 C42 N8 -0.6(17) . . . . ?
C29 N5 C25 C26 1.4(15) . . . . ?
In3 N5 C25 C26 -173.9(7) . . . . ?
C18 N4 C22 C21 -1.2(14) . . . . ?
In2 N4 C22 C21 177.1(7) . . . . ?
C18 N4 C22 C17 -178.6(9) . . . . ?
In2 N4 C22 C17 -0.4(11) . . . . ?
N4 C22 C21 C20 2.2(15) . . . . ?
C17 C22 C21 C20 179.6(9) . . . . ?
N4 C22 C21 C24 179.1(9) . . . . ?
C17 C22 C21 C24 -3.5(14) . . . . ?
C22 C21 C20 C19 -1.8(16) . . . . ?
C24 C21 C20 C19 -178.6(11) . . . . ?
C21 C20 C19 C18 0.5(18) . . . . ?
C22 N4 C18 C19 -0.2(14) . . . . ?
In2 N4 C18 C19 -178.3(7) . . . . ?
C20 C19 C18 N4 0.5(17) . . . . ?
C20 C21 C24 C23 -179.3(12) . . . . ?
C22 C21 C24 C23 4.0(17) . . . . ?
N5 C25 C26 C27 -2.2(16) . . . . ?
C25 C26 C27 C28 1.3(17) . . . . ?
C26 C27 C28 C29 0.3(16) . . . . ?
C26 C27 C28 C35 178.7(10) . . . . ?
C25 N5 C29 C28 0.3(14) . . . . ?
In3 N5 C29 C28 176.0(7) . . . . ?
C25 N5 C29 C34 -177.3(9) . . . . ?
In3 N5 C29 C34 -1.6(11) . . . . ?
C27 C28 C29 N5 -1.1(15) . . . . ?
C35 C28 C29 N5 -179.6(9) . . . . ?
C27 C28 C29 C34 176.4(9) . . . . ?
C35 C28 C29 C34 -2.1(14) . . . . ?
C30 N6 C34 C33 2.0(14) . . . . ?
In3 N6 C34 C33 177.3(7) . . . . ?
C30 N6 C34 C29 -177.6(9) . . . . ?
In3 N6 C34 C29 -2.4(11) . . . . ?
N5 C29 C34 N6 2.7(13) . . . . ?
C28 C29 C34 N6 -175.0(9) . . . . ?
N5 C29 C34 C33 -177.0(8) . . . . ?
C28 C29 C34 C33 5.3(14) . . . . ?
C34 N6 C30 C31 0.3(17) . . . . ?
In3 N6 C30 C31 -174.5(10) . . . . ?
C5 N1 C1 C2 -0.1(16) . . . . ?
In1 N1 C1 C2 -174.6(8) . . . . ?
N1 C1 C2 C3 0.0(18) . . . . ?
C1 C2 C3 C4 -0.1(18) . . . . ?
C2 C3 C4 C5 0.2(16) . . . . ?
C2 C3 C4 C11 -179.4(10) . . . . ?
C1 N1 C5 C10 -178.7(9) . . . . ?
In1 N1 C5 C10 -3.4(11) . . . . ?
C1 N1 C5 C4 0.2(13) . . . . ?
In1 N1 C5 C4 175.5(6) . . . . ?
C3 C4 C5 N1 -0.3(14) . . . . ?
C11 C4 C5 N1 179.4(8) . . . . ?
C3 C4 C5 C10 178.6(9) . . . . ?
C11 C4 C5 C10 -1.7(13) . . . . ?
C6 N2 C10 C5 179.0(9) . . . . ?
In1 N2 C10 C5 1.8(11) . . . . ?
C6 N2 C10 C9 -0.4(14) . . . . ?
In1 N2 C10 C9 -177.6(7) . . . . ?
N1 C5 C10 N2 1.2(13) . . . . ?
C4 C5 C10 N2 -177.7(8) . . . . ?
N1 C5 C10 C9 -179.4(8) . . . . ?
C4 C5 C10 C9 1.7(13) . . . . ?
N2 C10 C9 C12 179.2(9) . . . . ?
C5 C10 C9 C12 -0.1(14) . . . . ?
N2 C10 C9 C8 0.8(14) . . . . ?
C5 C10 C9 C8 -178.5(9) . . . . ?
C10 N2 C6 C7 -1.0(16) . . . . ?
In1 N2 C6 C7 176.1(9) . . . . ?
N2 C6 C7 C8 1.9(19) . . . . ?
C90 N16 C94 C89 179.3(8) . . . . ?
In8 N16 C94 C89 6.6(10) . . . . ?
C90 N16 C94 C93 0.3(13) . . . . ?
In8 N16 C94 C93 -172.4(7) . . . . ?
N16 C94 C93 C92 -1.7(14) . . . . ?
C89 C94 C93 C92 179.3(10) . . . . ?
N16 C94 C93 C96 176.2(9) . . . . ?
C89 C94 C93 C96 -2.8(14) . . . . ?
C94 N16 C90 C91 2.0(15) . . . . ?
In8 N16 C90 C91 173.8(8) . . . . ?
N16 C90 C91 C92 -2.8(16) . . . . ?
C53 N9 C49 C50 -1.8(14) . . . . ?
In5 N9 C49 C50 -179.0(7) . . . . ?
N9 C49 C50 C51 1.5(17) . . . . ?
C49 C50 C51 C52 -0.7(19) . . . . ?
C50 C51 C52 C53 0.4(18) . . . . ?
C50 C51 C52 C59 -179.4(12) . . . . ?
C49 N9 C53 C52 1.5(13) . . . . ?
In5 N9 C53 C52 179.0(7) . . . . ?
C49 N9 C53 C58 179.0(8) . . . . ?
In5 N9 C53 C58 -3.5(10) . . . . ?
C51 C52 C53 N9 -0.8(15) . . . . ?
C59 C52 C53 N9 179.0(10) . . . . ?
C51 C52 C53 C58 -178.3(10) . . . . ?
C59 C52 C53 C58 1.6(14) . . . . ?
C51 C52 C59 C60 177.8(12) . . . . ?
C53 C52 C59 C60 -2.0(18) . . . . ?
C52 C59 C60 C57 1(2) . . . . ?
C54 N10 C58 C57 1.4(13) . . . . ?
In5 N10 C58 C57 -180.0(7) . . . . ?
C54 N10 C58 C53 -178.2(8) . . . . ?
In5 N10 C58 C53 0.4(10) . . . . ?
N9 C53 C58 N10 2.1(12) . . . . ?
C52 C53 C58 N10 179.7(8) . . . . ?
N9 C53 C58 C57 -177.5(8) . . . . ?
C52 C53 C58 C57 0.1(13) . . . . ?
C58 N10 C54 C55 0.1(14) . . . . ?
In5 N10 C54 C55 -178.3(7) . . . . ?
N10 C54 C55 C56 -1.7(16) . . . . ?
C54 C55 C56 C57 1.8(17) . . . . ?
C89 N15 C85 C86 0.7(14) . . . . ?
In8 N15 C85 C86 -173.0(7) . . . . ?
N15 C85 C86 C87 1.0(16) . . . . ?
C85 C86 C87 C88 -0.5(17) . . . . ?
C86 C87 C88 C95 -179.2(11) . . . . ?
C86 C87 C88 C89 -1.4(16) . . . . ?
C78 N14 C82 C81 2.4(18) . . . . ?
In7 N14 C82 C81 -170.2(9) . . . . ?
C78 N14 C82 C77 -175.7(11) . . . . ?
In7 N14 C82 C77 11.7(13) . . . . ?
C73 N13 C77 C76 -0.3(14) . . . . ?
In7 N13 C77 C76 172.8(8) . . . . ?
C73 N13 C77 C82 178.6(9) . . . . ?
In7 N13 C77 C82 -8.4(11) . . . . ?
N14 C82 C77 N13 -2.3(15) . . . . ?
C81 C82 C77 N13 179.6(10) . . . . ?
N14 C82 C77 C76 176.6(10) . . . . ?
C81 C82 C77 C76 -1.6(16) . . . . ?
N14 C82 C81 C80 -2.6(18) . . . . ?
C77 C82 C81 C80 175.4(11) . . . . ?
N14 C82 C81 C84 -177.3(11) . . . . ?
C77 C82 C81 C84 0.7(17) . . . . ?
C80 C81 C84 C83 -174.0(13) . . . . ?
C82 C81 C84 C83 0.3(19) . . . . ?
C3 C4 C11 C12 179.9(10) . . . . ?
C5 C4 C11 C12 0.2(14) . . . . ?
C4 C11 C12 C9 1.4(16) . . . . ?
C8 C9 C12 C11 176.8(10) . . . . ?
C10 C9 C12 C11 -1.5(15) . . . . ?
C6 C7 C8 C9 -1.4(19) . . . . ?
C12 C9 C8 C7 -178.2(11) . . . . ?
C10 C9 C8 C7 0.1(16) . . . . ?
C17 N3 C13 C14 -2.9(15) . . . . ?
In2 N3 C13 C14 175.5(8) . . . . ?
N3 C13 C14 C15 2.4(18) . . . . ?
C13 C14 C15 C16 -1.0(19) . . . . ?
C14 C15 C16 C17 0.4(18) . . . . ?
C14 C15 C16 C23 178.3(12) . . . . ?
C13 N3 C17 C16 2.2(14) . . . . ?
In2 N3 C17 C16 -176.4(7) . . . . ?
C13 N3 C17 C22 178.3(8) . . . . ?
In2 N3 C17 C22 -0.2(10) . . . . ?
C15 C16 C17 N3 -0.9(15) . . . . ?
C23 C16 C17 N3 -179.0(9) . . . . ?
C15 C16 C17 C22 -176.9(10) . . . . ?
C23 C16 C17 C22 5.0(15) . . . . ?
N4 C22 C17 N3 0.4(13) . . . . ?
C21 C22 C17 N3 -177.2(8) . . . . ?
N4 C22 C17 C16 176.6(9) . . . . ?
C21 C22 C17 C16 -1.0(14) . . . . ?
C21 C24 C23 C16 0.2(19) . . . . ?
C17 C16 C23 C24 -4.6(18) . . . . ?
C15 C16 C23 C24 177.5(12) . . . . ?
N6 C30 C31 C32 -3(2) . . . . ?
C30 C31 C32 C33 4(2) . . . . ?
C31 C32 C33 C36 -177.3(13) . . . . ?
C31 C32 C33 C34 -1.5(19) . . . . ?
N6 C34 C33 C36 174.8(10) . . . . ?
C29 C34 C33 C36 -5.6(15) . . . . ?
N6 C34 C33 C32 -1.4(15) . . . . ?
C29 C34 C33 C32 178.2(10) . . . . ?
C32 C33 C36 C35 178.7(12) . . . . ?
C34 C33 C36 C35 2.8(18) . . . . ?
C33 C36 C35 C28 0.2(19) . . . . ?
C27 C28 C35 C36 -179.0(11) . . . . ?
C29 C28 C35 C36 -0.6(16) . . . . ?
C55 C56 C57 C58 -0.4(16) . . . . ?
C55 C56 C57 C60 179.3(11) . . . . ?
N10 C58 C57 C56 -1.3(14) . . . . ?
C53 C58 C57 C56 178.3(9) . . . . ?
N10 C58 C57 C60 179.0(9) . . . . ?
C53 C58 C57 C60 -1.4(14) . . . . ?
C59 C60 C57 C56 -178.7(12) . . . . ?
C59 C60 C57 C58 1.0(17) . . . . ?
C77 N13 C73 C74 -0.7(15) . . . . ?
In7 N13 C73 C74 -172.9(8) . . . . ?
N13 C73 C74 C75 0.4(18) . . . . ?
C73 C74 C75 C76 0.9(18) . . . . ?
C74 C75 C76 C77 -1.7(17) . . . . ?
C74 C75 C76 C83 179.5(12) . . . . ?
N13 C77 C76 C75 1.4(15) . . . . ?
C82 C77 C76 C75 -177.4(10) . . . . ?
N13 C77 C76 C83 -179.7(9) . . . . ?
C82 C77 C76 C83 1.5(15) . . . . ?
C81 C84 C83 C76 0(2) . . . . ?
C75 C76 C83 C84 178.3(12) . . . . ?
C77 C76 C83 C84 -0.5(18) . . . . ?
C82 C81 C80 C79 1.8(19) . . . . ?
C84 C81 C80 C79 176.2(13) . . . . ?
C81 C80 C79 C78 -1(2) . . . . ?
C82 N14 C78 C79 -1(2) . . . . ?
In7 N14 C78 C79 170.5(10) . . . . ?
C80 C79 C78 N14 0(2) . . . . ?
C65 N11 C61 C62 -2.4(19) . . . . ?
In6 N11 C61 C62 -177.8(10) . . . . ?
N11 C61 C62 C63 4(2) . . . . ?
C61 C62 C63 C64 -4(2) . . . . ?
C62 C63 C64 C71 -178.4(15) . . . . ?
C62 C63 C64 C65 2(2) . . . . ?
C61 N11 C65 C70 179.7(12) . . . . ?
In6 N11 C65 C70 -4.4(14) . . . . ?
C61 N11 C65 C64 0.2(17) . . . . ?
In6 N11 C65 C64 176.1(9) . . . . ?
C63 C64 C65 N11 0(2) . . . . ?
C71 C64 C65 N11 -179.8(12) . . . . ?
C63 C64 C65 C70 -179.3(14) . . . . ?
C71 C64 C65 C70 0.7(19) . . . . ?
C63 C64 C71 C72 176.1(16) . . . . ?
C65 C64 C71 C72 -4(2) . . . . ?
C64 C71 C72 C69 3(3) . . . . ?
C71 C72 C69 C68 -179.9(15) . . . . ?
C71 C72 C69 C70 1(2) . . . . ?
C66 N12 C70 C65 -177.3(11) . . . . ?
In6 N12 C70 C65 5.0(15) . . . . ?
C66 N12 C70 C69 -1.3(18) . . . . ?
In6 N12 C70 C69 -179.0(9) . . . . ?
N11 C65 C70 N12 -0.4(18) . . . . ?
C64 C65 C70 N12 179.2(11) . . . . ?
N11 C65 C70 C69 -176.5(11) . . . . ?
C64 C65 C70 C69 3.0(19) . . . . ?
C68 C69 C70 N12 0.8(19) . . . . ?
C72 C69 C70 N12 -179.8(12) . . . . ?
C68 C69 C70 C65 176.8(12) . . . . ?
C72 C69 C70 C65 -3.8(19) . . . . ?
C72 C69 C68 C67 -179.4(12) . . . . ?
C70 C69 C68 C67 0(2) . . . . ?
C69 C68 C67 C66 -0.1(19) . . . . ?
C70 N12 C66 C67 1.1(17) . . . . ?
In6 N12 C66 C67 178.6(8) . . . . ?
C68 C67 C66 N12 -0.4(17) . . . . ?
C85 N15 C89 C94 177.9(8) . . . . ?
In8 N15 C89 C94 -7.6(10) . . . . ?
C85 N15 C89 C88 -2.7(13) . . . . ?
In8 N15 C89 C88 171.7(7) . . . . ?
N16 C94 C89 N15 0.6(13) . . . . ?
C93 C94 C89 N15 179.7(8) . . . . ?
N16 C94 C89 C88 -178.7(8) . . . . ?
C93 C94 C89 C88 0.3(13) . . . . ?
C87 C88 C89 N15 3.0(14) . . . . ?
C95 C88 C89 N15 -178.9(9) . . . . ?
C87 C88 C89 C94 -177.6(9) . . . . ?
C95 C88 C89 C94 0.4(14) . . . . ?
C87 C88 C95 C96 179.3(11) . . . . ?
C89 C88 C95 C96 1.4(17) . . . . ?
C88 C95 C96 C93 -4.1(18) . . . . ?
C92 C93 C96 C95 -177.6(12) . . . . ?
C94 C93 C96 C95 4.6(16) . . . . ?
C96 C93 C92 C91 -176.9(10) . . . . ?
C94 C93 C92 C91 0.9(17) . . . . ?
C90 C91 C92 C93 1.2(18) . . . . ?
O2 C98 C97 O1 77(3) . . . . ?
O6 C102 C101 O5 -132(5) . . . . ?
O3 C99 C100 O4 118(4) . . . . ?
C99 O3 C100 O4 -83(5) . . . . ?
